data_7008378
loop_
_publ_author_name
'Novio, Fernando'
'Mas-Ballest\'e, Rub\'en'
'Gallardo, Iluminada'
'Gonz\'alez-Duarte, Pilar'
'Lled\'os, Agust\'i'
'Vila, Neus'

_publ_section_title
;
 Influence of the terminal ligands on the redox properties of the
 {Pt2(mu-S)2} core in [Pt2(Ph2X(CH2)2XPh2)2(mu-S)2] (X = P or As)
 complexes and on their reactivity towards metal centres, protic acids
 and organic electrophiles.
;
_journal_issue 16
_journal_name_full 'Dalton transactions (Cambridge, England : 2003)'
_journal_page_first 2742
_journal_page_last 2753
_journal_paper_doi 10.1039/b502196k
_journal_year 2005
_chemical_compound_source 'synthesis as described'
_chemical_formula_moiety 'C104 H96 As8 Cu Pt4 S4, 2(B F4), C2 H6 O, H2 O'
_chemical_formula_sum 'C106 H104 As8 B2 Cu F8 O2 Pt4 S4'
_chemical_formula_weight 3155.01
_chemical_name_systematic
;
tetrakis((\m~3~-Sulfido)-(1,2-bis(diphenylarsino)ethane)-platinum)-copper(ii)
bis(tetrafluoroborate) ethanol water solvate
;
_space_group_crystal_system monoclinic
_space_group_IT_number 14
_space_group_name_Hall '-P 2ybc'
_space_group_name_H-M_alt 'P 1 21/c 1'
_symmetry_cell_setting monoclinic
_symmetry_Int_Tables_number 14
_symmetry_space_group_name_Hall '-P 2ybc'
_symmetry_space_group_name_H-M 'P 1 21/c 1'
_atom_sites_solution_hydrogens geom
_atom_sites_solution_primary direct
_atom_sites_solution_secondary difmap
_audit_creation_date 2005-02-02T10:47:33-00:00
_audit_creation_method 'WinGX routine CIF_UPDATE'
_cell_angle_alpha 90
_cell_angle_beta 112.152(2)
_cell_angle_gamma 90
_cell_formula_units_Z 4
_cell_length_a 26.419(4)
_cell_length_b 14.858(2)
_cell_length_c 29.009(4)
_cell_measurement_reflns_used 922
_cell_measurement_temperature 120.0(1)
_cell_measurement_theta_max 25.87
_cell_measurement_theta_min 2.49
_cell_volume 10546(3)
_computing_cell_refinement 'SMART (Bruker AXS)'
_computing_data_collection 'SMART (Bruker AXS)'
_computing_data_reduction 'SAINT+ (Bruker AXS)'
_computing_molecular_graphics 'Ortep-3 for Windows (Farrugia, 1997)'
_computing_publication_material 'WinGX publication routines (Farrugia, 1999)'
_computing_structure_refinement 'SHELXL-97 (Sheldrick, 1997)'
_computing_structure_solution 'DIRDIF-99 (Beurskens et al., 1999)'
_diffrn_ambient_temperature 120.0(1)
_diffrn_measured_fraction_theta_full 0.994
_diffrn_measured_fraction_theta_max 0.994
_diffrn_measurement_device_type 'CCD area detector'
_diffrn_measurement_method 'omega scans'
_diffrn_radiation_monochromator graphite
_diffrn_radiation_type MoK\a
_diffrn_radiation_wavelength 0.71073
_diffrn_reflns_av_R_equivalents 0.1034
_diffrn_reflns_av_unetI/netI 0.1194
_diffrn_reflns_limit_h_max 30
_diffrn_reflns_limit_h_min -33
_diffrn_reflns_limit_k_max 18
_diffrn_reflns_limit_k_min 0
_diffrn_reflns_limit_l_max 36
_diffrn_reflns_limit_l_min 0
_diffrn_reflns_number 90003
_diffrn_reflns_theta_full 26.48
_diffrn_reflns_theta_max 26.48
_diffrn_reflns_theta_min 1.43
_exptl_absorpt_coefficient_mu 8.118
_exptl_absorpt_correction_T_max 0.522
_exptl_absorpt_correction_T_min 0.295
_exptl_absorpt_correction_type multi-scan
_exptl_absorpt_process_details
;
SADABS Sheldrick,G.M. (1997). University of Gottingen, Germany.
;
_exptl_crystal_colour red
_exptl_crystal_density_diffrn 1.987
_exptl_crystal_density_method 'not measured'
_exptl_crystal_description prism
_exptl_crystal_F_000 6028
_exptl_crystal_size_max 0.17
_exptl_crystal_size_mid 0.09
_exptl_crystal_size_min 0.08
_refine_diff_density_max 2.695
_refine_diff_density_min -1.668
_refine_diff_density_rms 0.361
_refine_ls_extinction_coef 0.00092(4)
_refine_ls_extinction_expression Fc^*^=kFc[1+0.001xFc^2^\l^3^/sin(2\q)]^-1/4^
_refine_ls_extinction_method SHELXL
_refine_ls_goodness_of_fit_ref 0.907
_refine_ls_hydrogen_treatment mixed
_refine_ls_matrix_type full
_refine_ls_number_parameters 1175
_refine_ls_number_reflns 21676
_refine_ls_number_restraints 61
_refine_ls_restrained_S_all 0.907
_refine_ls_R_factor_all 0.1249
_refine_ls_R_factor_gt 0.0598
_refine_ls_shift/su_max 0.006
_refine_ls_shift/su_mean 0
_refine_ls_structure_factor_coef Fsqd
_refine_ls_weighting_details 'calc w=1/[\s^2^(Fo^2^)+(0.0903P)^2^+0.0000P] where P=(Fo^2^+2Fc^2^)/3'
_refine_ls_weighting_scheme calc
_refine_ls_wR_factor_gt 0.1395
_refine_ls_wR_factor_ref 0.1636
_reflns_number_gt 11334
_reflns_number_total 21676
_reflns_threshold_expression >2sigma(I)
_cod_data_source_file b502196k.txt
_cod_data_source_block ub08fb1n
_cod_original_cell_volume 10547(3)
_cod_original_sg_symbol_H-M 'P 21/c'
_cod_database_code 7008378

loop_
_space_group_symop_operation_xyz
'x, y, z'
'-x, y+1/2, -z+1/2'
'-x, -y, -z'
'x, -y-1/2, z-1/2'

loop_
_atom_site_label
_atom_site_type_symbol
_atom_site_fract_x
_atom_site_fract_y
_atom_site_fract_z
_atom_site_U_iso_or_equiv
_atom_site_adp_type
_atom_site_occupancy
_atom_site_symmetry_multiplicity
_atom_site_calc_flag
_atom_site_refinement_flags
_atom_site_disorder_assembly
_atom_site_disorder_group
Cu1 Cu 0.24081(6) 0.37237(11) 0.24593(6) 0.0350(4) Uani 1 1 d . . .
Pt1 Pt 0.20755(2) 0.19441(3) 0.20262(2) 0.03011(14) Uani 1 1 d . . .
Pt2 Pt 0.29923(2) 0.21718(3) 0.31315(2) 0.03135(14) Uani 1 1 d . . .
Pt3 Pt 0.22072(2) 0.55423(3) 0.28268(2) 0.03329(15) Uani 1 1 d . . .
Pt4 Pt 0.23553(2) 0.53592(4) 0.18097(2) 0.03613(15) Uani 1 1 d . . .
As1 As 0.21382(5) 0.12778(9) 0.13096(5) 0.0326(3) Uani 1 1 d . B .
As2 As 0.11571(5) 0.14473(9) 0.17000(5) 0.0325(3) Uani 1 1 d . . .
As3 As 0.39537(5) 0.20169(10) 0.34717(6) 0.0383(3) Uani 1 1 d . . .
As4 As 0.30397(5) 0.17315(9) 0.39324(5) 0.0336(3) Uani 1 1 d . . .
As5 As 0.27225(6) 0.64060(9) 0.35342(6) 0.0388(4) Uani 1 1 d . . .
As6 As 0.14494(6) 0.59446(9) 0.30243(5) 0.0338(3) Uani 1 1 d . . .
As7 As 0.30682(6) 0.58581(9) 0.15699(6) 0.0380(3) Uani 1 1 d . . .
As8 As 0.17676(6) 0.58211(10) 0.10036(6) 0.0396(4) Uani 1 1 d . . .
S1 S 0.29333(13) 0.5029(2) 0.26271(13) 0.0342(8) Uani 1 1 d . . .
S2 S 0.17048(14) 0.4754(2) 0.20934(13) 0.0370(8) Uani 1 1 d . . .
S3 S 0.20576(13) 0.2516(2) 0.27712(12) 0.0314(7) Uani 1 1 d . . .
S4 S 0.29441(13) 0.2579(2) 0.23358(13) 0.0338(8) Uani 1 1 d . . .
C1 C 0.1498(5) 0.0535(9) 0.0996(5) 0.041(3) Uani 1 1 d . . .
H1A H 0.1446 0.0416 0.0646 0.049 Uiso 1 1 calc R . .
H1B H 0.1544 -0.0049 0.1172 0.049 Uiso 1 1 calc R . .
C2 C 0.0992(5) 0.1032(8) 0.1017(5) 0.034(3) Uani 1 1 d . . .
H2A H 0.0674 0.062 0.0914 0.041 Uiso 1 1 calc R . .
H2B H 0.0901 0.1552 0.0787 0.041 Uiso 1 1 calc R . .
C3 C 0.4169(6) 0.1813(10) 0.4178(6) 0.049(4) Uani 1 1 d . . .
H3A H 0.4529 0.1508 0.4308 0.059 Uiso 1 1 calc R . .
H3B H 0.4209 0.24 0.4351 0.059 Uiso 1 1 calc R . .
C4 C 0.3759(5) 0.1250(10) 0.4288(6) 0.046(4) Uani 1 1 d . . .
H4A H 0.384 0.1254 0.465 0.055 Uiso 1 1 calc R . .
H4B H 0.3778 0.0621 0.4184 0.055 Uiso 1 1 calc R . .
C5 C 0.2236(6) 0.6769(10) 0.3861(5) 0.046(4) Uani 1 1 d . . .
H5A H 0.2217 0.6284 0.4088 0.055 Uiso 1 1 calc R . .
H5B H 0.2383 0.7315 0.4062 0.055 Uiso 1 1 calc R . .
C6 C 0.1660(6) 0.6964(9) 0.3481(6) 0.053(4) Uani 1 1 d . . .
H6A H 0.1659 0.7526 0.3298 0.063 Uiso 1 1 calc R . .
H6B H 0.1401 0.7033 0.3652 0.063 Uiso 1 1 calc R . .
C7 C 0.2213(5) 0.6193(10) 0.0620(5) 0.043(4) Uani 1 1 d . . .
H7A H 0.2292 0.5666 0.045 0.052 Uiso 1 1 calc R . .
H7B H 0.2012 0.6643 0.0365 0.052 Uiso 1 1 calc R . .
C8 C 0.2751(6) 0.6603(10) 0.0987(6) 0.051(4) Uani 1 1 d . . .
H8A H 0.2677 0.721 0.1089 0.061 Uiso 1 1 calc R . .
H8B H 0.3013 0.6668 0.082 0.061 Uiso 1 1 calc R . .
C9 C 0.2135(5) 0.2085(10) 0.0800(5) 0.039(3) Uani 1 1 d . . .
C10 C 0.2278(7) 0.2960(9) 0.0920(6) 0.050(4) Uani 1 1 d . . .
H10 H 0.2369 0.3162 0.1253 0.06 Uiso 1 1 calc R . .
C11 C 0.2291(7) 0.3561(11) 0.0554(6) 0.059(5) Uani 1 1 d . . .
H11 H 0.2406 0.4164 0.0643 0.07 Uiso 1 1 calc R . .
C12 C 0.2142(6) 0.3296(10) 0.0073(6) 0.047(4) Uani 1 1 d . . .
H12 H 0.2148 0.3709 -0.0175 0.056 Uiso 1 1 calc R . .
C13 C 0.1986(7) 0.2431(9) -0.0047(5) 0.049(4) Uani 1 1 d . . .
H13 H 0.1873 0.2244 -0.0384 0.059 Uiso 1 1 calc R . .
C14 C 0.1986(6) 0.1824(10) 0.0305(6) 0.049(4) Uani 1 1 d . . .
H14 H 0.1883 0.1218 0.0212 0.059 Uiso 1 1 calc R . .
C15 C 0.2712(5) 0.0437(9) 0.1384(5) 0.036(3) Uiso 1 1 d . . .
C18 C 0.3466(7) -0.0974(12) 0.1529(7) 0.066(5) Uiso 1 1 d . . .
H18 H 0.3711 -0.146 0.1564 0.079 Uiso 1 1 calc R A 1
C16 C 0.2772(14) -0.021(2) 0.1697(12) 0.053(8) Uiso 0.5 1 d P B 1
H16 H 0.2547 -0.0223 0.1887 0.064 Uiso 0.5 1 calc PR B 1
C17 C 0.3174(16) -0.091(3) 0.1766(15) 0.076(11) Uiso 0.5 1 d P B 1
H17 H 0.3214 -0.1344 0.2016 0.091 Uiso 0.5 1 calc PR B 1
C19 C 0.3392(17) -0.018(3) 0.1166(15) 0.084(12) Uiso 0.5 1 d P B 1
H19 H 0.3606 -0.0171 0.0966 0.101 Uiso 0.5 1 calc PR B 1
C20 C 0.3033(12) 0.049(2) 0.1123(11) 0.047(7) Uiso 0.5 1 d P B 1
H20 H 0.301 0.0994 0.0912 0.056 Uiso 0.5 1 calc PR B 1
C21 C 0.3085(13) 0.013(2) 0.1898(12) 0.050(8) Uiso 0.5 1 d P B 2
H21 H 0.3053 0.043 0.2175 0.06 Uiso 0.5 1 calc PR B 2
C22 C 0.3457(15) -0.052(2) 0.1991(14) 0.064(10) Uiso 0.5 1 d P B 2
H22 H 0.3694 -0.069 0.2317 0.077 Uiso 0.5 1 calc PR B 2
C23 C 0.3155(12) -0.0795(19) 0.1106(11) 0.042(7) Uiso 0.5 1 d P B 2
H23 H 0.3194 -0.1099 0.0833 0.05 Uiso 0.5 1 calc PR B 2
C24 C 0.2741(13) -0.014(2) 0.1017(12) 0.053(8) Uiso 0.5 1 d P B 2
H24 H 0.2469 -0.0098 0.0692 0.063 Uiso 0.5 1 calc PR B 2
C25 C 0.1006(5) 0.0409(9) 0.2046(5) 0.036(3) Uani 1 1 d . . .
C26 C 0.1421(6) 0.0098(9) 0.2465(5) 0.040(3) Uani 1 1 d . . .
H26 H 0.1767 0.0387 0.259 0.047 Uiso 1 1 calc R . .
C27 C 0.1319(6) -0.0650(9) 0.2699(5) 0.039(3) Uani 1 1 d . . .
H27 H 0.16 -0.0879 0.2988 0.047 Uiso 1 1 calc R . .
C28 C 0.0817(6) -0.1071(10) 0.2520(6) 0.046(4) Uani 1 1 d . . .
H28 H 0.0753 -0.1589 0.2682 0.055 Uiso 1 1 calc R . .
C29 C 0.0418(6) -0.0735(10) 0.2110(6) 0.051(4) Uani 1 1 d . . .
H29 H 0.007 -0.1019 0.1995 0.061 Uiso 1 1 calc R . .
C30 C 0.0491(6) -0.0001(10) 0.1852(5) 0.043(4) Uani 1 1 d . . .
H30 H 0.0208 0.0214 0.1559 0.052 Uiso 1 1 calc R . .
C31 C 0.0571(6) 0.2299(9) 0.1618(5) 0.038(3) Uani 1 1 d . . .
C32 C 0.0681(6) 0.3054(10) 0.1921(6) 0.051(4) Uani 1 1 d . . .
H32 H 0.1035 0.3141 0.2169 0.061 Uiso 1 1 calc R . .
C33 C 0.0267(7) 0.3688(11) 0.1860(6) 0.063(5) Uani 1 1 d . . .
H33 H 0.0332 0.4198 0.2072 0.076 Uiso 1 1 calc R . .
C34 C -0.0235(7) 0.3554(11) 0.1486(6) 0.057(4) Uani 1 1 d . . .
H34 H -0.0509 0.4 0.1433 0.068 Uiso 1 1 calc R . .
C35 C -0.0363(7) 0.2794(11) 0.1178(7) 0.058(4) Uani 1 1 d . . .
H35 H -0.0718 0.2699 0.0934 0.069 Uiso 1 1 calc R . .
C36 C 0.0068(5) 0.2173(10) 0.1251(5) 0.043(4) Uani 1 1 d . . .
H36 H 0.0005 0.166 0.1041 0.052 Uiso 1 1 calc R . .
C37 C 0.4378(6) 0.3059(9) 0.3428(5) 0.042(4) Uani 1 1 d . . .
C38 C 0.4133(5) 0.3814(8) 0.3157(6) 0.041(4) Uani 1 1 d . . .
H38 H 0.375 0.3817 0.2975 0.049 Uiso 1 1 calc R . .
C39 C 0.4439(7) 0.4567(10) 0.3148(6) 0.058(4) Uani 1 1 d . . .
H39 H 0.4271 0.5078 0.2953 0.069 Uiso 1 1 calc R . .
C40 C 0.4996(7) 0.4555(13) 0.3430(7) 0.068(5) Uani 1 1 d . . .
H40 H 0.5211 0.5073 0.3441 0.081 Uiso 1 1 calc R . .
C41 C 0.5241(7) 0.3787(13) 0.3696(7) 0.064(5) Uani 1 1 d . . .
H41 H 0.5626 0.3785 0.3873 0.077 Uiso 1 1 calc R . .
C42 C 0.4947(5) 0.3035(11) 0.3713(5) 0.049(4) Uani 1 1 d . . .
H42 H 0.5117 0.2524 0.3907 0.059 Uiso 1 1 calc R . .
C43 C 0.4277(6) 0.1062(10) 0.3201(8) 0.057(5) Uani 1 1 d . . .
C44 C 0.4633(9) 0.0483(14) 0.3513(10) 0.100(8) Uani 1 1 d . . .
H44 H 0.4705 0.0496 0.386 0.12 Uiso 1 1 calc R . .
C45 C 0.4906(12) -0.0165(16) 0.3309(11) 0.123(12) Uani 1 1 d . . .
H45 H 0.515 -0.0595 0.3522 0.147 Uiso 1 1 calc R . .
C46 C 0.4817(11) -0.0155(15) 0.2832(14) 0.128(13) Uani 1 1 d . . .
H46 H 0.4973 -0.0595 0.2688 0.153 Uiso 1 1 calc R . .
C47 C 0.4508(14) 0.047(2) 0.2567(13) 0.173(16) Uani 1 1 d . . .
H47 H 0.4484 0.0537 0.2233 0.208 Uiso 1 1 calc R . .
C48 C 0.4201(12) 0.1081(18) 0.2740(9) 0.138(12) Uani 1 1 d . . .
H48 H 0.3947 0.1488 0.2519 0.165 Uiso 1 1 calc R . .
C49 C 0.2541(5) 0.0837(9) 0.4009(5) 0.035(3) Uani 1 1 d . . .
C50 C 0.1988(5) 0.0946(10) 0.3765(5) 0.042(3) Uani 1 1 d . . .
H50 H 0.1848 0.1455 0.3558 0.05 Uiso 1 1 calc R . .
C51 C 0.1632(5) 0.0300(9) 0.3825(5) 0.039(3) Uani 1 1 d . . .
H51 H 0.125 0.0362 0.3646 0.047 Uiso 1 1 calc R . .
C53 C 0.2388(6) -0.0517(9) 0.4381(5) 0.039(3) Uani 1 1 d . . .
H53 H 0.2526 -0.1023 0.4591 0.046 Uiso 1 1 calc R . .
C54 C 0.2752(6) 0.0101(10) 0.4326(5) 0.041(4) Uani 1 1 d . . .
H54 H 0.3135 0.0029 0.4499 0.05 Uiso 1 1 calc R . .
C63 C 0.4000(8) 0.5915(14) 0.4913(7) 0.073(6) Uani 1 1 d . . .
H63 H 0.4136 0.6195 0.5231 0.088 Uiso 1 1 calc R . .
C65 C 0.4049(7) 0.4804(11) 0.4352(7) 0.058(4) Uani 1 1 d . . .
H65 H 0.4222 0.4282 0.4289 0.07 Uiso 1 1 calc R . .
C52 C 0.1824(6) -0.0422(9) 0.4137(5) 0.043(4) Uani 1 1 d . . .
H52 H 0.158 -0.0846 0.4186 0.052 Uiso 1 1 calc R . .
C55 C 0.2997(5) 0.2744(9) 0.4331(5) 0.036(3) Uani 1 1 d . . .
C56 C 0.2624(6) 0.3432(9) 0.4086(5) 0.042(4) Uani 1 1 d . . .
H56 H 0.2404 0.3375 0.3742 0.05 Uiso 1 1 calc R . .
C57 C 0.2579(6) 0.4184(9) 0.4345(5) 0.039(3) Uani 1 1 d . . .
H57 H 0.2327 0.4648 0.4184 0.047 Uiso 1 1 calc R . .
C58 C 0.2914(7) 0.4251(10) 0.4852(6) 0.051(4) Uani 1 1 d . . .
H58 H 0.2882 0.4761 0.5037 0.061 Uiso 1 1 calc R . .
C59 C 0.3283(7) 0.3602(11) 0.5082(6) 0.064(5) Uani 1 1 d . . .
H59 H 0.3522 0.3674 0.5419 0.077 Uiso 1 1 calc R . .
C60 C 0.3308(6) 0.2840(11) 0.4825(6) 0.053(4) Uani 1 1 d . . .
H60 H 0.3549 0.2367 0.4995 0.064 Uiso 1 1 calc R . .
C61 C 0.3344(6) 0.5917(9) 0.4055(5) 0.038(3) Uani 1 1 d . . .
C62 C 0.3543(7) 0.6263(12) 0.4531(6) 0.063(5) Uani 1 1 d . . .
H62 H 0.336 0.6763 0.4602 0.075 Uiso 1 1 calc R . .
C64 C 0.4245(7) 0.5174(13) 0.4824(7) 0.065(5) Uani 1 1 d . . .
H64 H 0.4548 0.4911 0.5082 0.078 Uiso 1 1 calc R . .
C66 C 0.3614(6) 0.5166(11) 0.3971(6) 0.053(4) Uani 1 1 d . . .
H66 H 0.3495 0.4905 0.3649 0.063 Uiso 1 1 calc R . .
C67 C 0.2941(5) 0.7563(8) 0.3369(5) 0.035(3) Uani 1 1 d . . .
C68 C 0.3384(7) 0.8039(10) 0.3703(6) 0.054(4) Uani 1 1 d . . .
H68 H 0.3605 0.7784 0.4014 0.065 Uiso 1 1 calc R . .
C69 C 0.3493(8) 0.8872(11) 0.3575(7) 0.064(5) Uani 1 1 d . . .
H69 H 0.3804 0.9185 0.3795 0.077 Uiso 1 1 calc R . .
C70 C 0.3167(8) 0.9282(12) 0.3134(8) 0.071(6) Uani 1 1 d . . .
H70 H 0.3244 0.9876 0.3058 0.085 Uiso 1 1 calc R . .
C71 C 0.2717(7) 0.8800(12) 0.2800(7) 0.064(5) Uani 1 1 d . . .
H71 H 0.2492 0.9056 0.249 0.076 Uiso 1 1 calc R . .
C72 C 0.2614(6) 0.7969(10) 0.2929(6) 0.054(4) Uani 1 1 d . . .
H72 H 0.2304 0.7652 0.271 0.065 Uiso 1 1 calc R . .
C73 C 0.0762(6) 0.6246(9) 0.2503(5) 0.040(3) Uani 1 1 d . . .
C74 C 0.0282(6) 0.6247(10) 0.2582(5) 0.047(4) Uani 1 1 d . . .
H74 H 0.0291 0.6144 0.2908 0.057 Uiso 1 1 calc R . .
C75 C -0.0207(6) 0.6392(11) 0.2202(6) 0.056(4) Uani 1 1 d . . .
H75 H -0.0537 0.638 0.2261 0.067 Uiso 1 1 calc R . .
C76 C -0.0216(6) 0.6557(11) 0.1736(6) 0.053(4) Uani 1 1 d . . .
H76 H -0.0556 0.6661 0.147 0.064 Uiso 1 1 calc R . .
C77 C 0.0253(7) 0.6573(11) 0.1644(7) 0.060(5) Uani 1 1 d . . .
H77 H 0.0243 0.6692 0.1319 0.072 Uiso 1 1 calc R . .
C78 C 0.0756(6) 0.6410(9) 0.2042(6) 0.046(4) Uani 1 1 d . . .
H78 H 0.1088 0.6415 0.1986 0.055 Uiso 1 1 calc R . .
C79 C 0.1254(5) 0.4981(10) 0.3381(5) 0.039(3) Uani 1 1 d . . .
C80 C 0.1106(6) 0.5144(11) 0.3789(6) 0.053(4) Uani 1 1 d . . .
H80 H 0.1098 0.574 0.3904 0.064 Uiso 1 1 calc R . .
C81 C 0.0972(8) 0.4419(11) 0.4021(6) 0.065(5) Uani 1 1 d . . .
H81 H 0.0878 0.4521 0.4302 0.078 Uiso 1 1 calc R . .
C82 C 0.0972(7) 0.3562(12) 0.3854(6) 0.061(5) Uani 1 1 d . . .
H82 H 0.0868 0.3075 0.4012 0.073 Uiso 1 1 calc R . .
C83 C 0.1128(6) 0.3399(9) 0.3444(6) 0.052(4) Uani 1 1 d . . .
H83 H 0.1131 0.2804 0.3325 0.062 Uiso 1 1 calc R . .
C84 C 0.1273(5) 0.4112(9) 0.3225(6) 0.040(3) Uani 1 1 d . . .
H84 H 0.139 0.4006 0.2958 0.048 Uiso 1 1 calc R . .
C85 C 0.3664(5) 0.6560(9) 0.2019(5) 0.033(3) Uani 1 1 d . . .
C86 C 0.4136(6) 0.6655(11) 0.1932(6) 0.058(4) Uani 1 1 d . . .
H86 H 0.4177 0.6364 0.1656 0.07 Uiso 1 1 calc R . .
C87 C 0.4558(7) 0.7190(14) 0.2257(7) 0.076(6) Uani 1 1 d . . .
H87 H 0.4877 0.73 0.2189 0.092 Uiso 1 1 calc R . .
C88 C 0.4508(7) 0.7548(11) 0.2665(6) 0.058(4) Uani 1 1 d . . .
H88 H 0.4803 0.788 0.2894 0.07 Uiso 1 1 calc R . .
C89 C 0.4044(7) 0.7438(10) 0.2751(6) 0.057(5) Uani 1 1 d . . .
H89 H 0.4009 0.7707 0.3034 0.069 Uiso 1 1 calc R . .
C90 C 0.3628(7) 0.6943(9) 0.2429(6) 0.057(5) Uani 1 1 d . . .
H90 H 0.3304 0.6863 0.2494 0.068 Uiso 1 1 calc R . .
C91 C 0.3415(6) 0.4864(9) 0.1384(6) 0.045(4) Uani 1 1 d . . .
C92 C 0.3535(7) 0.4856(10) 0.0961(7) 0.059(5) Uani 1 1 d . . .
H92 H 0.3449 0.536 0.0743 0.071 Uiso 1 1 calc R . .
C93 C 0.3786(8) 0.4098(13) 0.0856(8) 0.081(6) Uani 1 1 d . . .
H93 H 0.3888 0.4108 0.0575 0.097 Uiso 1 1 calc R . .
C94 C 0.3887(8) 0.3357(12) 0.1140(7) 0.076(6) Uani 1 1 d . . .
H94 H 0.4041 0.2841 0.105 0.091 Uiso 1 1 calc R . .
C95 C 0.3766(6) 0.3343(11) 0.1570(7) 0.058(5) Uani 1 1 d . . .
H95 H 0.384 0.2822 0.1775 0.069 Uiso 1 1 calc R . .
C96 C 0.3536(6) 0.4104(10) 0.1695(6) 0.051(4) Uani 1 1 d . . .
H96 H 0.346 0.4108 0.199 0.061 Uiso 1 1 calc R . .
C97 C 0.1242(6) 0.5047(11) 0.0555(6) 0.048(4) Uani 1 1 d . . .
C98 C 0.1082(7) 0.5145(11) 0.0034(6) 0.057(5) Uani 1 1 d . . .
H98 H 0.1229 0.5612 -0.0101 0.068 Uiso 1 1 calc R . .
C99 C 0.0708(8) 0.4546(13) -0.0272(7) 0.078(6) Uani 1 1 d . . .
H99 H 0.062 0.459 -0.0621 0.094 Uiso 1 1 calc R . .
C100 C 0.0455(8) 0.3891(14) -0.0105(7) 0.083(6) Uani 1 1 d . . .
H100 H 0.0192 0.3499 -0.0328 0.1 Uiso 1 1 calc R . .
C101 C 0.0601(7) 0.3824(13) 0.0410(7) 0.076(6) Uani 1 1 d . . .
H101 H 0.043 0.3382 0.0539 0.092 Uiso 1 1 calc R . .
C102 C 0.0989(6) 0.4387(11) 0.0738(6) 0.058(5) Uani 1 1 d . . .
H102 H 0.1083 0.4324 0.1086 0.069 Uiso 1 1 calc R . .
C103 C 0.1367(6) 0.6918(9) 0.1024(6) 0.047(4) Uani 1 1 d . . .
C104 C 0.0898(6) 0.7151(10) 0.0604(6) 0.047(4) Uani 1 1 d . . .
H104 H 0.0779 0.6771 0.032 0.056 Uiso 1 1 calc R . .
C105 C 0.0607(7) 0.7942(11) 0.0606(7) 0.061(5) Uani 1 1 d . . .
H105 H 0.0303 0.8132 0.0322 0.073 Uiso 1 1 calc R . .
C106 C 0.0790(9) 0.8427(12) 0.1044(8) 0.071(6) Uani 1 1 d . . .
H106 H 0.059 0.8943 0.107 0.085 Uiso 1 1 calc R . .
C107 C 0.1251(8) 0.8191(11) 0.1445(7) 0.063(5) Uani 1 1 d . . .
H107 H 0.1371 0.856 0.1734 0.076 Uiso 1 1 calc R . .
C108 C 0.1534(7) 0.7444(9) 0.1434(6) 0.047(4) Uani 1 1 d . . .
H108 H 0.1851 0.7287 0.1714 0.057 Uiso 1 1 calc R . .
B10 B 0.4000(8) 0.8560(14) 0.5199(8) 0.082(7) Uiso 1 1 d D . .
F11 F 0.4332(5) 0.8012(9) 0.5069(5) 0.121(5) Uiso 1 1 d D . .
F12 F 0.3500(6) 0.8352(10) 0.4971(5) 0.136(5) Uiso 1 1 d D . .
F13 F 0.4105(8) 0.9428(12) 0.5115(7) 0.191(8) Uiso 1 1 d D . .
F14 F 0.4082(9) 0.8411(15) 0.5693(8) 0.240(10) Uiso 1 1 d D . .
B20 B -0.1672(10) 0.1446(13) 0.0065(9) 0.020(6) Uiso 0.5 1 d PD C 1
F21 F -0.1994(8) 0.0838(12) 0.0161(7) 0.071(6) Uiso 0.5 1 d PD C 1
F22 F -0.1856(14) 0.162(2) -0.0391(8) 0.126(15) Uiso 0.5 1 d PD C 1
F23 F -0.1642(7) 0.2205(11) 0.0332(7) 0.061(5) Uiso 0.5 1 d PD C 1
F24 F -0.1148(9) 0.1166(18) 0.0159(10) 0.127(10) Uiso 0.5 1 d PD C 1
B20B B -0.1858(13) 0.141(2) -0.0048(11) 0.007(10) Uiso 0.25 1 d PD D 2
F21B F -0.172(2) 0.053(2) 0.000(2) 0.19(3) Uiso 0.25 1 d PD D 2
F22B F -0.1911(14) 0.166(2) -0.0481(9) 0.025(9) Uiso 0.25 1 d PD D 2
F23B F -0.1451(12) 0.187(2) 0.0295(11) 0.050(9) Uiso 0.25 1 d PD D 2
F24B F -0.2355(14) 0.161(3) -0.0049(17) 0.132(19) Uiso 0.25 1 d PD D 2
B20C B -0.0375(13) 0.004(2) 0.0147(12) 0.028(13) Uiso 0.25 1 d PD . 3
F21C F -0.0034(16) 0.020(3) -0.0089(16) 0.087(14) Uiso 0.25 1 d PD . 3
F22C F -0.0169(13) 0.024(2) 0.0595(11) 0.072(11) Uiso 0.25 1 d PD E 3
F23C F -0.0533(16) -0.0839(19) 0.0090(14) 0.089(13) Uiso 0.25 1 d PD . 3
F24C F -0.0823(14) 0.058(2) 0.0010(15) 0.095(14) Uiso 0.25 1 d PD F 3
O500 O 0.5327(6) 0.8017(9) 0.4561(6) 0.096(4) Uiso 1 1 d . . .
H500 H 0.5085 0.8405 0.4528 0.144 Uiso 1 1 calc RD . .
C501 C 0.5082(13) 0.715(2) 0.4449(12) 0.165(13) Uiso 1 1 d . . .
H50A H 0.5352 0.6752 0.4694 0.198 Uiso 1 1 calc R . .
H50B H 0.4772 0.7189 0.4561 0.198 Uiso 1 1 calc R . .
C502 C 0.4905(12) 0.6688(19) 0.4082(11) 0.147(11) Uiso 1 1 d . . .
H50C H 0.4643 0.7037 0.3809 0.22 Uiso 1 1 calc R . .
H50D H 0.4723 0.616 0.4149 0.22 Uiso 1 1 calc R . .
H50E H 0.5207 0.6493 0.3986 0.22 Uiso 1 1 calc R . .
O1W O 0.4772(11) 0.9459(16) 0.4637(10) 0.233(12) Uiso 1 1 d D . .

loop_
_atom_site_aniso_label
_atom_site_aniso_U_11
_atom_site_aniso_U_22
_atom_site_aniso_U_33
_atom_site_aniso_U_23
_atom_site_aniso_U_13
_atom_site_aniso_U_12
Cu1 0.0341(9) 0.0337(9) 0.0420(11) -0.0029(7) 0.0197(8) -0.0068(7)
Pt1 0.0285(3) 0.0333(3) 0.0340(3) -0.0009(2) 0.0181(2) -0.0046(2)
Pt2 0.0266(3) 0.0346(3) 0.0371(3) -0.0011(2) 0.0167(2) -0.0034(2)
Pt3 0.0331(3) 0.0321(3) 0.0393(3) -0.0034(2) 0.0188(3) -0.0048(2)
Pt4 0.0366(3) 0.0369(3) 0.0421(3) -0.0056(2) 0.0231(3) -0.0082(2)
As1 0.0320(7) 0.0365(8) 0.0349(8) -0.0013(6) 0.0190(6) -0.0054(6)
As2 0.0273(7) 0.0366(8) 0.0379(8) 0.0004(6) 0.0172(6) -0.0044(6)
As3 0.0277(7) 0.0412(8) 0.0495(9) -0.0019(7) 0.0183(7) -0.0032(6)
As4 0.0289(7) 0.0357(8) 0.0378(8) 0.0026(6) 0.0146(6) -0.0003(6)
As5 0.0408(8) 0.0353(8) 0.0431(9) -0.0063(7) 0.0190(7) -0.0086(6)
As6 0.0358(8) 0.0321(7) 0.0387(9) -0.0019(6) 0.0200(7) -0.0031(6)
As7 0.0387(8) 0.0367(8) 0.0472(9) -0.0022(7) 0.0258(7) -0.0057(6)
As8 0.0402(8) 0.0452(9) 0.0395(9) -0.0093(7) 0.0220(7) -0.0107(7)
S1 0.0333(18) 0.0358(18) 0.039(2) -0.0042(15) 0.0200(17) -0.0055(15)
S2 0.0361(19) 0.0400(19) 0.041(2) -0.0058(16) 0.0218(17) -0.0076(15)
S3 0.0284(17) 0.0407(19) 0.0301(19) -0.0023(15) 0.0166(15) -0.0067(14)
S4 0.0322(18) 0.0365(18) 0.041(2) -0.0055(15) 0.0229(16) -0.0067(14)
C1 0.024(7) 0.052(9) 0.048(9) 0.002(7) 0.013(7) 0.006(6)
C2 0.038(8) 0.026(7) 0.043(9) 0.004(6) 0.019(7) -0.002(6)
C3 0.039(9) 0.053(10) 0.051(10) 0.008(8) 0.013(8) 0.006(7)
C4 0.041(8) 0.047(9) 0.056(10) 0.004(7) 0.026(8) -0.018(7)
C5 0.042(9) 0.058(10) 0.038(9) 0.003(7) 0.017(7) 0.001(7)
C6 0.076(12) 0.034(8) 0.065(11) -0.018(8) 0.046(10) -0.024(8)
C7 0.038(8) 0.055(9) 0.041(9) -0.007(7) 0.020(7) -0.004(7)
C8 0.041(9) 0.053(10) 0.065(11) 0.012(8) 0.027(8) -0.003(7)
C9 0.035(8) 0.051(9) 0.042(9) -0.007(7) 0.028(7) 0.008(7)
C10 0.085(12) 0.039(9) 0.033(9) 0.003(7) 0.030(9) -0.004(8)
C11 0.090(13) 0.051(10) 0.044(10) 0.005(8) 0.034(10) -0.023(9)
C12 0.049(9) 0.058(10) 0.038(9) 0.017(8) 0.022(8) 0.011(8)
C13 0.093(13) 0.026(7) 0.020(8) 0.011(6) 0.012(8) 0.001(8)
C14 0.038(9) 0.045(9) 0.058(11) -0.003(8) 0.012(8) 0.001(7)
C25 0.037(8) 0.038(8) 0.043(9) -0.012(7) 0.026(7) -0.003(6)
C26 0.032(8) 0.044(8) 0.044(9) -0.001(7) 0.017(7) -0.008(6)
C27 0.056(9) 0.033(8) 0.032(8) -0.002(6) 0.021(7) -0.002(7)
C28 0.056(10) 0.042(9) 0.048(10) 0.002(7) 0.027(9) -0.014(7)
C29 0.035(9) 0.048(9) 0.078(13) -0.008(9) 0.032(9) -0.014(7)
C30 0.040(9) 0.054(9) 0.043(9) 0.004(7) 0.024(7) -0.002(7)
C31 0.039(8) 0.029(7) 0.048(9) 0.009(6) 0.019(7) 0.003(6)
C32 0.031(8) 0.053(10) 0.066(11) 0.005(8) 0.016(8) 0.003(7)
C33 0.060(11) 0.059(11) 0.060(12) -0.010(9) 0.011(10) 0.011(9)
C34 0.048(10) 0.061(11) 0.062(12) -0.004(9) 0.021(9) 0.007(8)
C35 0.046(10) 0.060(11) 0.076(13) 0.010(9) 0.034(9) -0.001(8)
C36 0.035(8) 0.049(9) 0.043(9) 0.003(7) 0.011(7) -0.007(7)
C37 0.046(9) 0.043(8) 0.048(9) -0.007(7) 0.029(8) -0.002(7)
C38 0.032(8) 0.028(7) 0.069(11) -0.001(7) 0.027(8) -0.021(6)
C39 0.071(12) 0.037(9) 0.071(12) 0.004(8) 0.032(10) -0.012(8)
C40 0.056(12) 0.074(13) 0.068(13) -0.013(10) 0.017(10) -0.041(10)
C41 0.039(9) 0.094(14) 0.063(12) -0.015(11) 0.022(9) -0.034(10)
C42 0.024(7) 0.066(11) 0.045(9) 0.003(8) -0.002(7) -0.024(7)
C43 0.044(10) 0.037(9) 0.099(15) -0.003(9) 0.037(10) -0.002(7)
C44 0.084(16) 0.069(14) 0.14(2) -0.012(14) 0.042(16) 0.022(12)
C45 0.13(2) 0.059(15) 0.15(3) -0.030(18) 0.02(2) 0.035(14)
C46 0.09(2) 0.037(12) 0.28(4) -0.02(2) 0.10(3) 0.012(12)
C47 0.25(4) 0.13(3) 0.23(4) -0.02(3) 0.20(4) 0.03(3)
C48 0.20(3) 0.15(2) 0.10(2) 0.011(18) 0.11(2) 0.10(2)
C49 0.033(8) 0.048(8) 0.037(8) 0.008(7) 0.026(7) 0.013(6)
C50 0.030(8) 0.052(9) 0.040(9) 0.004(7) 0.011(7) 0.002(7)
C51 0.029(7) 0.045(9) 0.047(9) -0.003(7) 0.018(7) -0.001(6)
C53 0.060(10) 0.028(7) 0.036(8) 0.000(6) 0.028(8) 0.006(7)
C54 0.039(8) 0.054(9) 0.042(9) 0.001(7) 0.026(7) -0.006(7)
C63 0.065(13) 0.082(14) 0.058(13) 0.007(11) 0.006(11) -0.036(11)
C65 0.055(11) 0.050(10) 0.065(13) 0.001(9) 0.017(10) 0.003(8)
C52 0.048(9) 0.043(9) 0.049(10) -0.006(7) 0.030(8) -0.008(7)
C55 0.032(7) 0.035(8) 0.042(9) 0.016(6) 0.016(7) 0.006(6)
C56 0.056(10) 0.046(9) 0.031(8) 0.001(7) 0.025(8) -0.005(7)
C57 0.039(8) 0.042(8) 0.035(9) 0.005(7) 0.013(7) 0.013(7)
C58 0.066(11) 0.044(9) 0.054(11) -0.023(8) 0.035(9) -0.015(8)
C59 0.065(12) 0.055(11) 0.049(11) 0.004(9) -0.006(9) 0.003(9)
C60 0.051(10) 0.054(10) 0.034(9) 0.001(8) -0.006(8) 0.005(8)
C61 0.040(8) 0.031(7) 0.040(9) 0.004(6) 0.012(7) -0.007(6)
C62 0.074(13) 0.069(12) 0.042(11) -0.001(9) 0.019(10) -0.004(10)
C64 0.048(11) 0.070(13) 0.062(13) 0.025(10) 0.004(9) -0.008(9)
C66 0.056(10) 0.062(11) 0.038(9) -0.005(8) 0.015(8) -0.014(9)
C67 0.039(8) 0.017(6) 0.058(10) 0.005(6) 0.028(7) 0.012(6)
C68 0.065(11) 0.052(10) 0.052(11) -0.009(8) 0.028(9) -0.016(8)
C69 0.094(14) 0.043(10) 0.065(13) -0.021(9) 0.040(11) -0.025(10)
C70 0.094(15) 0.050(11) 0.098(16) 0.015(11) 0.070(14) 0.020(11)
C71 0.059(11) 0.057(11) 0.075(13) 0.010(10) 0.025(10) -0.011(9)
C72 0.048(10) 0.054(10) 0.078(13) 0.014(9) 0.044(9) 0.017(8)
C73 0.046(9) 0.044(8) 0.039(9) 0.015(7) 0.026(7) 0.005(7)
C74 0.034(8) 0.073(11) 0.036(9) 0.013(8) 0.014(7) 0.014(8)
C75 0.044(9) 0.083(13) 0.048(10) 0.016(9) 0.025(8) 0.011(9)
C76 0.046(10) 0.064(11) 0.058(11) 0.006(9) 0.030(9) 0.006(8)
C77 0.072(12) 0.053(10) 0.065(12) 0.026(9) 0.036(10) 0.017(9)
C78 0.061(10) 0.037(8) 0.055(10) 0.004(7) 0.040(9) 0.002(7)
C79 0.037(8) 0.048(9) 0.032(8) 0.004(7) 0.014(7) 0.010(7)
C80 0.062(11) 0.054(10) 0.045(10) 0.005(8) 0.020(9) -0.012(8)
C81 0.101(15) 0.055(11) 0.042(10) -0.002(8) 0.029(10) -0.030(10)
C82 0.072(12) 0.059(11) 0.048(11) 0.009(9) 0.019(9) -0.015(9)
C83 0.058(10) 0.024(7) 0.067(12) 0.018(7) 0.016(9) 0.003(7)
C84 0.029(8) 0.035(8) 0.054(10) -0.011(7) 0.015(7) -0.006(6)
C85 0.031(7) 0.034(7) 0.040(8) -0.003(6) 0.020(7) -0.005(6)
C86 0.052(10) 0.062(11) 0.065(12) -0.011(9) 0.028(9) -0.001(9)
C87 0.052(11) 0.115(17) 0.067(13) -0.024(12) 0.027(10) -0.037(11)
C88 0.054(11) 0.065(11) 0.048(11) -0.003(9) 0.011(9) -0.012(9)
C89 0.070(12) 0.042(9) 0.074(12) -0.026(9) 0.043(10) -0.017(8)
C90 0.069(11) 0.035(8) 0.085(13) -0.020(8) 0.050(11) -0.012(8)
C91 0.053(9) 0.035(8) 0.045(10) -0.002(7) 0.015(8) -0.008(7)
C92 0.078(12) 0.041(9) 0.076(13) 0.005(8) 0.049(11) 0.006(8)
C93 0.118(17) 0.078(14) 0.092(16) -0.017(12) 0.089(15) 0.003(12)
C94 0.119(17) 0.048(11) 0.095(16) 0.000(10) 0.079(14) 0.012(11)
C95 0.056(10) 0.047(10) 0.083(13) -0.005(9) 0.040(10) -0.001(8)
C96 0.060(10) 0.048(9) 0.068(12) -0.005(8) 0.052(10) 0.000(8)
C97 0.043(9) 0.059(10) 0.052(10) 0.003(8) 0.029(8) 0.000(8)
C98 0.074(12) 0.062(11) 0.047(10) -0.024(8) 0.037(9) -0.025(9)
C99 0.081(14) 0.107(16) 0.055(12) -0.025(11) 0.036(11) -0.043(12)
C100 0.078(14) 0.107(17) 0.058(13) -0.033(12) 0.018(11) -0.053(12)
C101 0.077(13) 0.089(14) 0.057(12) -0.002(10) 0.020(10) -0.060(11)
C102 0.046(10) 0.079(12) 0.035(9) -0.021(9) 0.001(8) -0.013(9)
C103 0.060(10) 0.042(9) 0.056(10) -0.015(8) 0.042(9) -0.021(7)
C104 0.035(8) 0.047(9) 0.052(10) -0.007(8) 0.009(8) -0.011(7)
C105 0.050(10) 0.046(10) 0.077(13) 0.001(9) 0.014(9) 0.008(8)
C106 0.104(16) 0.045(10) 0.093(16) 0.002(11) 0.071(14) -0.010(10)
C107 0.097(15) 0.041(10) 0.058(12) -0.001(9) 0.038(12) -0.022(10)
C108 0.070(11) 0.031(8) 0.046(10) 0.001(7) 0.028(9) -0.006(7)

loop_
_atom_type_symbol
_atom_type_description
_atom_type_scat_dispersion_real
_atom_type_scat_dispersion_imag
_atom_type_scat_source
C C 0.0033 0.0016 'International Tables Vol C Tables 4.2.6.8 and 6.1.1.4'
H H 0 0 'International Tables Vol C Tables 4.2.6.8 and 6.1.1.4'
As As 0.0499 2.0058 'International Tables Vol C Tables 4.2.6.8 and 6.1.1.4'
Cu Cu 0.3201 1.2651 'International Tables Vol C Tables 4.2.6.8 and 6.1.1.4'
Pt Pt -1.7033 8.3905 'International Tables Vol C Tables 4.2.6.8 and 6.1.1.4'
S S 0.1246 0.1234 'International Tables Vol C Tables 4.2.6.8 and 6.1.1.4'
O O 0.0106 0.006 'International Tables Vol C Tables 4.2.6.8 and 6.1.1.4'
F F 0.0171 0.0103 'International Tables Vol C Tables 4.2.6.8 and 6.1.1.4'
B B 0.0013 0.0007 'International Tables Vol C Tables 4.2.6.8 and 6.1.1.4'

loop_
_geom_angle_atom_site_label_1
_geom_angle_atom_site_label_2
_geom_angle_atom_site_label_3
_geom_angle
_geom_angle_site_symmetry_1
_geom_angle_site_symmetry_3
_geom_angle_publ_flag
S4 Cu1 S1 106.97(13) . . ?
S4 Cu1 S2 146.84(14) . . ?
S1 Cu1 S2 81.85(13) . . ?
S4 Cu1 S3 81.52(12) . . ?
S1 Cu1 S3 147.76(14) . . ?
S2 Cu1 S3 108.30(13) . . ?
S4 Cu1 Pt1 51.17(9) . . ?
S1 Cu1 Pt1 154.78(10) . . ?
S2 Cu1 Pt1 109.88(10) . . ?
S3 Cu1 Pt1 51.37(8) . . ?
S4 Cu1 Pt3 154.91(10) . . ?
S1 Cu1 Pt3 49.58(8) . . ?
S2 Cu1 Pt3 50.07(9) . . ?
S3 Cu1 Pt3 113.52(9) . . ?
Pt1 Cu1 Pt3 153.80(6) . . ?
S4 Cu1 Pt2 49.65(9) . . ?
S1 Cu1 Pt2 112.31(11) . . ?
S2 Cu1 Pt2 156.23(10) . . ?
S3 Cu1 Pt2 49.63(9) . . ?
Pt1 Cu1 Pt2 65.55(4) . . ?
Pt3 Cu1 Pt2 124.47(6) . . ?
S4 Cu1 Pt4 112.13(10) . . ?
S1 Cu1 Pt4 49.39(9) . . ?
S2 Cu1 Pt4 49.60(8) . . ?
S3 Cu1 Pt4 156.08(11) . . ?
Pt1 Cu1 Pt4 121.38(6) . . ?
Pt3 Cu1 Pt4 62.10(4) . . ?
Pt2 Cu1 Pt4 153.67(6) . . ?
S4 Pt1 S3 81.75(11) . . ?
S4 Pt1 As1 97.10(9) . . ?
S3 Pt1 As1 175.62(10) . . ?
S4 Pt1 As2 174.24(9) . . ?
S3 Pt1 As2 96.19(8) . . ?
As1 Pt1 As2 85.35(5) . . ?
S4 Pt1 Cu1 51.15(9) . . ?
S3 Pt1 Cu1 51.72(8) . . ?
As1 Pt1 Cu1 130.45(5) . . ?
As2 Pt1 Cu1 123.51(5) . . ?
S4 Pt1 Pt2 46.52(8) . . ?
S3 Pt1 Pt2 46.59(8) . . ?
As1 Pt1 Pt2 130.00(4) . . ?
As2 Pt1 Pt2 134.65(4) . . ?
Cu1 Pt1 Pt2 59.04(4) . . ?
S4 Pt2 S3 81.24(11) . . ?
S4 Pt2 As3 94.99(9) . . ?
S3 Pt2 As3 172.67(9) . . ?
S4 Pt2 As4 178.96(9) . . ?
S3 Pt2 As4 98.89(8) . . ?
As3 Pt2 As4 84.99(5) . . ?
S4 Pt2 Cu1 49.14(9) . . ?
S3 Pt2 Cu1 49.76(8) . . ?
As3 Pt2 Cu1 123.20(5) . . ?
As4 Pt2 Cu1 131.66(5) . . ?
S4 Pt2 Pt1 46.08(8) . . ?
S3 Pt2 Pt1 46.41(8) . . ?
As3 Pt2 Pt1 133.67(4) . . ?
As4 Pt2 Pt1 133.43(4) . . ?
Cu1 Pt2 Pt1 55.41(3) . . ?
S1 Pt3 S2 81.30(12) . . ?
S1 Pt3 As6 175.54(9) . . ?
S2 Pt3 As6 96.01(9) . . ?
S1 Pt3 As5 97.73(9) . . ?
S2 Pt3 As5 176.48(9) . . ?
As6 Pt3 As5 85.16(5) . . ?
S1 Pt3 Cu1 49.44(9) . . ?
S2 Pt3 Cu1 49.47(9) . . ?
As6 Pt3 Cu1 126.17(5) . . ?
As5 Pt3 Cu1 132.06(5) . . ?
S1 Pt3 Pt4 47.97(9) . . ?
S2 Pt3 Pt4 48.14(8) . . ?
As6 Pt3 Pt4 132.09(4) . . ?
As5 Pt3 Pt4 128.94(4) . . ?
Cu1 Pt3 Pt4 59.28(3) . . ?
S1 Pt4 S2 81.28(12) . . ?
S1 Pt4 As7 94.37(9) . . ?
S2 Pt4 As7 174.41(10) . . ?
S1 Pt4 As8 175.16(9) . . ?
S2 Pt4 As8 99.39(10) . . ?
As7 Pt4 As8 85.24(5) . . ?
S1 Pt4 Cu1 49.07(9) . . ?
S2 Pt4 Cu1 49.15(9) . . ?
As7 Pt4 Cu1 125.27(5) . . ?
As8 Pt4 Cu1 134.58(5) . . ?
S1 Pt4 Pt3 47.80(8) . . ?
S2 Pt4 Pt3 48.28(9) . . ?
As7 Pt4 Pt3 130.37(4) . . ?
As8 Pt4 Pt3 129.55(4) . . ?
Cu1 Pt4 Pt3 58.61(3) . . ?
C9 As1 C15 105.7(5) . . ?
C9 As1 C1 104.3(6) . . ?
C15 As1 C1 101.3(6) . . ?
C9 As1 Pt1 116.0(4) . . ?
C15 As1 Pt1 119.3(4) . . ?
C1 As1 Pt1 108.2(4) . . ?
C31 As2 C2 102.6(6) . . ?
C31 As2 C25 105.5(5) . . ?
C2 As2 C25 105.0(5) . . ?
C31 As2 Pt1 119.7(4) . . ?
C2 As2 Pt1 107.8(4) . . ?
C25 As2 Pt1 114.6(4) . . ?
C3 As3 C37 104.3(6) . . ?
C3 As3 C43 108.2(7) . . ?
C37 As3 C43 101.5(6) . . ?
C3 As3 Pt2 107.4(4) . . ?
C37 As3 Pt2 116.8(4) . . ?
C43 As3 Pt2 117.6(5) . . ?
C4 As4 C55 103.8(6) . . ?
C4 As4 C49 105.1(5) . . ?
C55 As4 C49 105.7(5) . . ?
C4 As4 Pt2 107.7(4) . . ?
C55 As4 Pt2 112.3(4) . . ?
C49 As4 Pt2 120.9(4) . . ?
C61 As5 C67 106.7(6) . . ?
C61 As5 C5 104.5(6) . . ?
C67 As5 C5 101.0(6) . . ?
C61 As5 Pt3 121.5(4) . . ?
C67 As5 Pt3 113.3(4) . . ?
C5 As5 Pt3 107.7(4) . . ?
C73 As6 C79 103.2(5) . . ?
C73 As6 C6 107.2(7) . . ?
C79 As6 C6 105.9(6) . . ?
C73 As6 Pt3 120.3(4) . . ?
C79 As6 Pt3 111.2(4) . . ?
C6 As6 Pt3 108.1(4) . . ?
C91 As7 C85 104.6(6) . . ?
C91 As7 C8 107.0(7) . . ?
C85 As7 C8 104.9(6) . . ?
C91 As7 Pt4 111.1(4) . . ?
C85 As7 Pt4 120.7(4) . . ?
C8 As7 Pt4 107.9(4) . . ?
C97 As8 C103 105.2(6) . . ?
C97 As8 C7 102.8(6) . . ?
C103 As8 C7 103.2(6) . . ?
C97 As8 Pt4 122.7(5) . . ?
C103 As8 Pt4 111.8(5) . . ?
C7 As8 Pt4 109.2(4) . . ?
Cu1 S1 Pt3 80.98(11) . . ?
Cu1 S1 Pt4 81.53(12) . . ?
Pt3 S1 Pt4 84.22(12) . . ?
Cu1 S2 Pt4 81.25(11) . . ?
Cu1 S2 Pt3 80.46(12) . . ?
Pt4 S2 Pt3 83.58(11) . . ?
Pt1 S3 Pt2 87.00(10) . . ?
Pt1 S3 Cu1 76.91(10) . . ?
Pt2 S3 Cu1 80.60(10) . . ?
Cu1 S4 Pt1 77.69(11) . . ?
Cu1 S4 Pt2 81.22(11) . . ?
Pt1 S4 Pt2 87.40(10) . . ?
C2 C1 As1 108.9(9) . . ?
C2 C1 H1A 109.9 . . ?
As1 C1 H1A 109.9 . . ?
C2 C1 H1B 109.9 . . ?
As1 C1 H1B 109.9 . . ?
H1A C1 H1B 108.3 . . ?
C1 C2 As2 108.9(9) . . ?
C1 C2 H2A 109.9 . . ?
As2 C2 H2A 109.9 . . ?
C1 C2 H2B 109.9 . . ?
As2 C2 H2B 109.9 . . ?
H2A C2 H2B 108.3 . . ?
C4 C3 As3 111.5(10) . . ?
C4 C3 H3A 109.3 . . ?
As3 C3 H3A 109.3 . . ?
C4 C3 H3B 109.3 . . ?
As3 C3 H3B 109.3 . . ?
H3A C3 H3B 108 . . ?
C3 C4 As4 109.0(10) . . ?
C3 C4 H4A 109.9 . . ?
As4 C4 H4A 109.9 . . ?
C3 C4 H4B 109.9 . . ?
As4 C4 H4B 109.9 . . ?
H4A C4 H4B 108.3 . . ?
C6 C5 As5 111.3(10) . . ?
C6 C5 H5A 109.4 . . ?
As5 C5 H5A 109.4 . . ?
C6 C5 H5B 109.4 . . ?
As5 C5 H5B 109.4 . . ?
H5A C5 H5B 108 . . ?
C5 C6 As6 107.1(10) . . ?
C5 C6 H6A 110.3 . . ?
As6 C6 H6A 110.3 . . ?
C5 C6 H6B 110.3 . . ?
As6 C6 H6B 110.3 . . ?
H6A C6 H6B 108.6 . . ?
C8 C7 As8 108.1(9) . . ?
C8 C7 H7A 110.1 . . ?
As8 C7 H7A 110.1 . . ?
C8 C7 H7B 110.1 . . ?
As8 C7 H7B 110.1 . . ?
H7A C7 H7B 108.4 . . ?
C7 C8 As7 111.2(10) . . ?
C7 C8 H8A 109.4 . . ?
As7 C8 H8A 109.4 . . ?
C7 C8 H8B 109.4 . . ?
As7 C8 H8B 109.4 . . ?
H8A C8 H8B 108 . . ?
C10 C9 C14 118.3(14) . . ?
C10 C9 As1 118.8(11) . . ?
C14 C9 As1 122.9(11) . . ?
C9 C10 C11 119.9(14) . . ?
C9 C10 H10 120.1 . . ?
C11 C10 H10 120.1 . . ?
C12 C11 C10 121.0(15) . . ?
C12 C11 H11 119.5 . . ?
C10 C11 H11 119.5 . . ?
C13 C12 C11 118.8(14) . . ?
C13 C12 H12 120.6 . . ?
C11 C12 H12 120.6 . . ?
C12 C13 C14 121.4(14) . . ?
C12 C13 H13 119.3 . . ?
C14 C13 H13 119.3 . . ?
C13 C14 C9 120.6(14) . . ?
C13 C14 H14 119.7 . . ?
C9 C14 H14 119.7 . . ?
C16 C15 C20 121(2) . . ?
C16 C15 C24 93(2) . . ?
C20 C15 C21 105(2) . . ?
C24 C15 C21 111(2) . . ?
C16 C15 As1 116.5(17) . . ?
C20 C15 As1 122.8(16) . . ?
C24 C15 As1 126.0(16) . . ?
C21 C15 As1 120.0(14) . . ?
C17 C18 C23 103(3) . . ?
C23 C18 C22 125(2) . . ?
C17 C18 C19 112(3) . . ?
C22 C18 C19 103(2) . . ?
C17 C18 H18 123.8 . . ?
C23 C18 H18 116.5 . . ?
C22 C18 H18 118.8 . . ?
C19 C18 H18 123.8 . . ?
C15 C16 C17 121(3) . . ?
C15 C16 H16 119.3 . . ?
C17 C16 H16 119.3 . . ?
C18 C17 C16 125(4) . . ?
C18 C17 H17 117.5 . . ?
C16 C17 H17 117.5 . . ?
C20 C19 C18 122(3) . . ?
C20 C19 H19 119 . . ?
C18 C19 H19 119 . . ?
C15 C20 C19 118(3) . . ?
C15 C20 H20 120.9 . . ?
C19 C20 H20 120.9 . . ?
C22 C21 C15 125(3) . . ?
C22 C21 H21 117.6 . . ?
C15 C21 H21 117.6 . . ?
C21 C22 C18 114(3) . . ?
C21 C22 H22 123.2 . . ?
C18 C22 H22 123.2 . . ?
C18 C23 C24 121(3) . . ?
C18 C23 H23 119.5 . . ?
C24 C23 H23 119.5 . . ?
C15 C24 C23 123(3) . . ?
C15 C24 H24 118.4 . . ?
C23 C24 H24 118.4 . . ?
C26 C25 C30 122.7(13) . . ?
C26 C25 As2 117.9(10) . . ?
C30 C25 As2 119.4(11) . . ?
C25 C26 C27 117.8(13) . . ?
C25 C26 H26 121.1 . . ?
C27 C26 H26 121.1 . . ?
C28 C27 C26 121.4(14) . . ?
C28 C27 H27 119.3 . . ?
C26 C27 H27 119.3 . . ?
C29 C28 C27 118.9(13) . . ?
C29 C28 H28 120.6 . . ?
C27 C28 H28 120.6 . . ?
C28 C29 C30 123.3(14) . . ?
C28 C29 H29 118.4 . . ?
C30 C29 H29 118.4 . . ?
C29 C30 C25 116.1(14) . . ?
C29 C30 H30 122 . . ?
C25 C30 H30 122 . . ?
C36 C31 C32 120.9(13) . . ?
C36 C31 As2 120.2(11) . . ?
C32 C31 As2 118.8(11) . . ?
C31 C32 C33 119.7(15) . . ?
C31 C32 H32 120.1 . . ?
C33 C32 H32 120.1 . . ?
C34 C33 C32 118.4(16) . . ?
C34 C33 H33 120.8 . . ?
C32 C33 H33 120.8 . . ?
C33 C34 C35 123.3(16) . . ?
C33 C34 H34 118.4 . . ?
C35 C34 H34 118.4 . . ?
C34 C35 C36 116.3(16) . . ?
C34 C35 H35 121.8 . . ?
C36 C35 H35 121.8 . . ?
C31 C36 C35 121.2(15) . . ?
C31 C36 H36 119.4 . . ?
C35 C36 H36 119.4 . . ?
C38 C37 C42 121.3(13) . . ?
C38 C37 As3 121.7(10) . . ?
C42 C37 As3 116.9(11) . . ?
C37 C38 C39 121.0(14) . . ?
C37 C38 H38 119.5 . . ?
C39 C38 H38 119.5 . . ?
C38 C39 C40 118.3(16) . . ?
C38 C39 H39 120.8 . . ?
C40 C39 H39 120.8 . . ?
C39 C40 C41 120.3(15) . . ?
C39 C40 H40 119.8 . . ?
C41 C40 H40 119.8 . . ?
C42 C41 C40 122.4(16) . . ?
C42 C41 H41 118.8 . . ?
C40 C41 H41 118.8 . . ?
C41 C42 C37 116.6(15) . . ?
C41 C42 H42 121.7 . . ?
C37 C42 H42 121.7 . . ?
C48 C43 C44 121.1(19) . . ?
C48 C43 As3 118.8(15) . . ?
C44 C43 As3 119.4(16) . . ?
C43 C44 C45 118(2) . . ?
C43 C44 H44 120.8 . . ?
C45 C44 H44 120.8 . . ?
C46 C45 C44 120(3) . . ?
C46 C45 H45 120 . . ?
C44 C45 H45 120 . . ?
C47 C46 C45 117(3) . . ?
C47 C46 H46 121.3 . . ?
C45 C46 H46 121.3 . . ?
C46 C47 C48 124(3) . . ?
C46 C47 H47 117.8 . . ?
C48 C47 H47 117.8 . . ?
C43 C48 C47 118(3) . . ?
C43 C48 H48 121 . . ?
C47 C48 H48 121 . . ?
C50 C49 C54 120.8(13) . . ?
C50 C49 As4 119.8(10) . . ?
C54 C49 As4 119.3(10) . . ?
C49 C50 C51 119.4(14) . . ?
C49 C50 H50 120.3 . . ?
C51 C50 H50 120.3 . . ?
C52 C51 C50 121.3(13) . . ?
C52 C51 H51 119.4 . . ?
C50 C51 H51 119.4 . . ?
C54 C53 C52 122.1(13) . . ?
C54 C53 H53 118.9 . . ?
C52 C53 H53 118.9 . . ?
C53 C54 C49 118.1(13) . . ?
C53 C54 H54 120.9 . . ?
C49 C54 H54 120.9 . . ?
C64 C63 C62 119.0(19) . . ?
C64 C63 H63 120.5 . . ?
C62 C63 H63 120.5 . . ?
C66 C65 C64 121.9(17) . . ?
C66 C65 H65 119 . . ?
C64 C65 H65 119 . . ?
C51 C52 C53 118.3(13) . . ?
C51 C52 H52 120.9 . . ?
C53 C52 H52 120.9 . . ?
C60 C55 C56 119.0(14) . . ?
C60 C55 As4 124.2(11) . . ?
C56 C55 As4 116.8(10) . . ?
C57 C56 C55 120.0(14) . . ?
C57 C56 H56 120 . . ?
C55 C56 H56 120 . . ?
C56 C57 C58 118.6(13) . . ?
C56 C57 H57 120.7 . . ?
C58 C57 H57 120.7 . . ?
C59 C58 C57 121.1(14) . . ?
C59 C58 H58 119.4 . . ?
C57 C58 H58 119.4 . . ?
C58 C59 C60 119.7(16) . . ?
C58 C59 H59 120.2 . . ?
C60 C59 H59 120.2 . . ?
C55 C60 C59 121.5(15) . . ?
C55 C60 H60 119.3 . . ?
C59 C60 H60 119.3 . . ?
C62 C61 C66 116.5(15) . . ?
C62 C61 As5 122.7(12) . . ?
C66 C61 As5 120.8(11) . . ?
C61 C62 C63 123.1(18) . . ?
C61 C62 H62 118.4 . . ?
C63 C62 H62 118.4 . . ?
C63 C64 C65 119.1(17) . . ?
C63 C64 H64 120.4 . . ?
C65 C64 H64 120.4 . . ?
C65 C66 C61 120.3(15) . . ?
C65 C66 H66 119.8 . . ?
C61 C66 H66 119.8 . . ?
C72 C67 C68 119.2(14) . . ?
C72 C67 As5 118.5(11) . . ?
C68 C67 As5 122.0(11) . . ?
C69 C68 C67 118.8(17) . . ?
C69 C68 H68 120.6 . . ?
C67 C68 H68 120.6 . . ?
C68 C69 C70 122.2(18) . . ?
C68 C69 H69 118.9 . . ?
C70 C69 H69 118.9 . . ?
C69 C70 C71 118.6(17) . . ?
C69 C70 H70 120.7 . . ?
C71 C70 H70 120.7 . . ?
C72 C71 C70 118.7(18) . . ?
C72 C71 H71 120.7 . . ?
C70 C71 H71 120.7 . . ?
C71 C72 C67 122.4(17) . . ?
C71 C72 H72 118.8 . . ?
C67 C72 H72 118.8 . . ?
C78 C73 C74 119.9(14) . . ?
C78 C73 As6 118.2(11) . . ?
C74 C73 As6 121.8(10) . . ?
C75 C74 C73 121.4(14) . . ?
C75 C74 H74 119.3 . . ?
C73 C74 H74 119.3 . . ?
C74 C75 C76 119.1(14) . . ?
C74 C75 H75 120.4 . . ?
C76 C75 H75 120.4 . . ?
C77 C76 C75 121.2(16) . . ?
C77 C76 H76 119.4 . . ?
C75 C76 H76 119.4 . . ?
C76 C77 C78 118.8(15) . . ?
C76 C77 H77 120.6 . . ?
C78 C77 H77 120.6 . . ?
C73 C78 C77 119.5(14) . . ?
C73 C78 H78 120.2 . . ?
C77 C78 H78 120.2 . . ?
C84 C79 C80 119.8(14) . . ?
C84 C79 As6 117.8(10) . . ?
C80 C79 As6 122.4(11) . . ?
C81 C80 C79 118.7(15) . . ?
C81 C80 H80 120.6 . . ?
C79 C80 H80 120.6 . . ?
C82 C81 C80 121.3(16) . . ?
C82 C81 H81 119.4 . . ?
C80 C81 H81 119.4 . . ?
C81 C82 C83 119.8(15) . . ?
C81 C82 H82 120.1 . . ?
C83 C82 H82 120.1 . . ?
C84 C83 C82 118.6(14) . . ?
C84 C83 H83 120.7 . . ?
C82 C83 H83 120.7 . . ?
C83 C84 C79 121.7(14) . . ?
C83 C84 H84 119.2 . . ?
C79 C84 H84 119.2 . . ?
C90 C85 C86 119.3(14) . . ?
C90 C85 As7 120.7(10) . . ?
C86 C85 As7 119.9(11) . . ?
C85 C86 C87 118.8(15) . . ?
C85 C86 H86 120.6 . . ?
C87 C86 H86 120.6 . . ?
C88 C87 C86 119.9(16) . . ?
C88 C87 H87 120.1 . . ?
C86 C87 H87 120.1 . . ?
C87 C88 C89 120.6(16) . . ?
C87 C88 H88 119.7 . . ?
C89 C88 H88 119.7 . . ?
C88 C89 C90 119.7(15) . . ?
C88 C89 H89 120.1 . . ?
C90 C89 H89 120.1 . . ?
C85 C90 C89 121.5(14) . . ?
C85 C90 H90 119.3 . . ?
C89 C90 H90 119.3 . . ?
C92 C91 C96 119.4(14) . . ?
C92 C91 As7 123.5(12) . . ?
C96 C91 As7 117.1(11) . . ?
C91 C92 C93 119.3(16) . . ?
C91 C92 H92 120.4 . . ?
C93 C92 H92 120.4 . . ?
C94 C93 C92 121.9(16) . . ?
C94 C93 H93 119 . . ?
C92 C93 H93 119 . . ?
C93 C94 C95 120.1(16) . . ?
C93 C94 H94 120 . . ?
C95 C94 H94 120 . . ?
C96 C95 C94 119.2(16) . . ?
C96 C95 H95 120.4 . . ?
C94 C95 H95 120.4 . . ?
C95 C96 C91 120.1(14) . . ?
C95 C96 H96 120 . . ?
C91 C96 H96 120 . . ?
C102 C97 C98 118.9(15) . . ?
C102 C97 As8 119.9(12) . . ?
C98 C97 As8 121.2(11) . . ?
C99 C98 C97 118.4(16) . . ?
C99 C98 H98 120.8 . . ?
C97 C98 H98 120.8 . . ?
C100 C99 C98 123.9(17) . . ?
C100 C99 H99 118 . . ?
C98 C99 H99 118 . . ?
C99 C100 C101 117.0(16) . . ?
C99 C100 H100 121.5 . . ?
C101 C100 H100 121.5 . . ?
C102 C101 C100 121.6(15) . . ?
C102 C101 H101 119.2 . . ?
C100 C101 H101 119.2 . . ?
C101 C102 C97 120.0(15) . . ?
C101 C102 H102 120 . . ?
C97 C102 H102 120 . . ?
C108 C103 C104 120.4(15) . . ?
C108 C103 As8 120.6(13) . . ?
C104 C103 As8 119.1(11) . . ?
C105 C104 C103 120.3(15) . . ?
C105 C104 H104 119.8 . . ?
C103 C104 H104 119.8 . . ?
C106 C105 C104 115.9(17) . . ?
C106 C105 H105 122 . . ?
C104 C105 H105 122 . . ?
C107 C106 C105 122.4(18) . . ?
C107 C106 H106 118.8 . . ?
C105 C106 H106 118.8 . . ?
C108 C107 C106 120.9(17) . . ?
C108 C107 H107 119.6 . . ?
C106 C107 H107 119.6 . . ?
C107 C108 C103 119.9(17) . . ?
C107 C108 H108 120 . . ?
C103 C108 H108 120 . . ?
F12 B10 F11 111.3(19) . . ?
F12 B10 F13 112.3(18) . . ?
F11 B10 F13 108.9(17) . . ?
F12 B10 F14 103.0(18) . . ?
F11 B10 F14 109.2(18) . . ?
F13 B10 F14 112.0(19) . . ?
F22 B20 F21 110(2) . . ?
F22 B20 F23 110(2) . . ?
F21 B20 F23 110.5(18) . . ?
F22 B20 F24 103(2) . . ?
F21 B20 F24 115.2(19) . . ?
F23 B20 F24 108(2) . . ?
F22B B20B F24B 101(2) . . ?
F22B B20B F21B 108(3) . . ?
F24B B20B F21B 117(3) . . ?
F22B B20B F23B 110(2) . . ?
F24B B20B F23B 113(3) . . ?
F21B B20B F23B 108(2) . . ?
F22C B20C F21C 112(3) . . ?
F22C B20C F24C 99(2) . . ?
F21C B20C F24C 115(3) . . ?
F22C B20C F23C 111(3) . . ?
F21C B20C F23C 110(2) . . ?
F24C B20C F23C 110(3) . . ?
C501 O500 H500 109.5 . . ?
C502 C501 O500 135(3) . . ?
C502 C501 H50A 103.4 . . ?
O500 C501 H50A 103.4 . . ?
C502 C501 H50B 103.4 . . ?
O500 C501 H50B 103.4 . . ?
H50A C501 H50B 105.2 . . ?
C501 C502 H50C 109.5 . . ?
C501 C502 H50D 109.5 . . ?
H50C C502 H50D 109.5 . . ?
C501 C502 H50E 109.5 . . ?
H50C C502 H50E 109.5 . . ?
H50D C502 H50E 109.5 . . ?

loop_
_geom_bond_atom_site_label_1
_geom_bond_atom_site_label_2
_geom_bond_distance
_geom_bond_site_symmetry_2
_geom_bond_publ_flag
Cu1 S4 2.325(4) . ?
Cu1 S1 2.327(4) . ?
Cu1 S2 2.331(4) . ?
Cu1 S3 2.351(3) . ?
Cu1 Pt1 2.9171(17) . ?
Cu1 Pt3 3.0244(17) . ?
Cu1 Pt2 3.0384(18) . ?
Cu1 Pt4 3.0458(17) . ?
Pt1 S4 2.326(3) . ?
Pt1 S3 2.340(3) . ?
Pt1 As1 2.3638(14) . ?
Pt1 As2 2.3658(14) . ?
Pt1 Pt2 3.2257(8) . ?
Pt2 S4 2.343(3) . ?
Pt2 S3 2.347(3) . ?
Pt2 As3 2.3640(15) . ?
Pt2 As4 2.3711(15) . ?
Pt3 S1 2.332(3) . ?
Pt3 S2 2.352(4) . ?
Pt3 As6 2.3575(14) . ?
Pt3 As5 2.3672(16) . ?
Pt3 Pt4 3.1311(9) . ?
Pt4 S1 2.338(4) . ?
Pt4 S2 2.347(3) . ?
Pt4 As7 2.3599(14) . ?
Pt4 As8 2.3689(17) . ?
As1 C9 1.902(14) . ?
As1 C15 1.913(13) . ?
As1 C1 1.936(13) . ?
As2 C31 1.943(13) . ?
As2 C2 1.960(13) . ?
As2 C25 1.962(13) . ?
As3 C3 1.933(15) . ?
As3 C37 1.944(14) . ?
As3 C43 1.967(16) . ?
As4 C4 1.927(14) . ?
As4 C55 1.928(14) . ?
As4 C49 1.942(13) . ?
As5 C61 1.907(14) . ?
As5 C67 1.931(12) . ?
As5 C5 1.939(13) . ?
As6 C73 1.927(14) . ?
As6 C79 1.947(14) . ?
As6 C6 1.951(13) . ?
As7 C91 1.919(15) . ?
As7 C85 1.927(13) . ?
As7 C8 1.927(15) . ?
As8 C97 1.892(16) . ?
As8 C103 1.957(15) . ?
As8 C7 1.977(13) . ?
C1 C2 1.546(16) . ?
C1 H1A 0.99 . ?
C1 H1B 0.99 . ?
C2 H2A 0.99 . ?
C2 H2B 0.99 . ?
C3 C4 1.495(17) . ?
C3 H3A 0.99 . ?
C3 H3B 0.99 . ?
C4 H4A 0.99 . ?
C4 H4B 0.99 . ?
C5 C6 1.53(2) . ?
C5 H5A 0.99 . ?
C5 H5B 0.99 . ?
C6 H6A 0.99 . ?
C6 H6B 0.99 . ?
C7 C8 1.544(19) . ?
C7 H7A 0.99 . ?
C7 H7B 0.99 . ?
C8 H8A 0.99 . ?
C8 H8B 0.99 . ?
C9 C10 1.363(18) . ?
C9 C14 1.393(19) . ?
C10 C11 1.399(18) . ?
C10 H10 0.95 . ?
C11 C12 1.36(2) . ?
C11 H11 0.95 . ?
C12 C13 1.35(2) . ?
C12 H12 0.95 . ?
C13 C14 1.362(19) . ?
C13 H13 0.95 . ?
C14 H14 0.95 . ?
C15 C16 1.29(3) . ?
C15 C20 1.33(3) . ?
C15 C24 1.39(3) . ?
C15 C21 1.51(3) . ?
C18 C17 1.21(4) . ?
C18 C23 1.22(3) . ?
C18 C22 1.50(4) . ?
C18 C19 1.54(4) . ?
C18 H18 0.95 . ?
C16 C17 1.44(5) . ?
C16 H16 0.95 . ?
C17 H17 0.95 . ?
C19 C20 1.36(5) . ?
C19 H19 0.95 . ?
C20 H20 0.95 . ?
C21 C22 1.34(4) . ?
C21 H21 0.95 . ?
C22 H22 0.95 . ?
C23 C24 1.41(4) . ?
C23 H23 0.95 . ?
C24 H24 0.95 . ?
C25 C26 1.376(19) . ?
C25 C30 1.400(18) . ?
C26 C27 1.379(18) . ?
C26 H26 0.95 . ?
C27 C28 1.378(19) . ?
C27 H27 0.95 . ?
C28 C29 1.35(2) . ?
C28 H28 0.95 . ?
C29 C30 1.377(19) . ?
C29 H29 0.95 . ?
C30 H30 0.95 . ?
C31 C36 1.367(19) . ?
C31 C32 1.39(2) . ?
C32 C33 1.40(2) . ?
C32 H32 0.95 . ?
C33 C34 1.38(2) . ?
C33 H33 0.95 . ?
C34 C35 1.40(2) . ?
C34 H34 0.95 . ?
C35 C36 1.42(2) . ?
C35 H35 0.95 . ?
C36 H36 0.95 . ?
C37 C38 1.382(19) . ?
C37 C42 1.418(19) . ?
C38 C39 1.385(17) . ?
C38 H38 0.95 . ?
C39 C40 1.39(2) . ?
C39 H39 0.95 . ?
C40 C41 1.39(2) . ?
C40 H40 0.95 . ?
C41 C42 1.37(2) . ?
C41 H41 0.95 . ?
C42 H42 0.95 . ?
C43 C48 1.27(3) . ?
C43 C44 1.34(3) . ?
C44 C45 1.46(3) . ?
C44 H44 0.95 . ?
C45 C46 1.31(4) . ?
C45 H45 0.95 . ?
C46 C47 1.28(4) . ?
C46 H46 0.95 . ?
C47 C48 1.43(3) . ?
C47 H47 0.95 . ?
C48 H48 0.95 . ?
C49 C50 1.372(18) . ?
C49 C54 1.403(18) . ?
C50 C51 1.400(18) . ?
C50 H50 0.95 . ?
C51 C52 1.371(19) . ?
C51 H51 0.95 . ?
C53 C54 1.382(18) . ?
C53 C52 1.394(19) . ?
C53 H53 0.95 . ?
C54 H54 0.95 . ?
C63 C64 1.35(3) . ?
C63 C62 1.39(2) . ?
C63 H63 0.95 . ?
C65 C66 1.37(2) . ?
C65 C64 1.38(2) . ?
C65 H65 0.95 . ?
C52 H52 0.95 . ?
C55 C60 1.364(19) . ?
C55 C56 1.411(18) . ?
C56 C57 1.376(18) . ?
C56 H56 0.95 . ?
C57 C58 1.41(2) . ?
C57 H57 0.95 . ?
C58 C59 1.35(2) . ?
C58 H58 0.95 . ?
C59 C60 1.37(2) . ?
C59 H59 0.95 . ?
C60 H60 0.95 . ?
C61 C62 1.38(2) . ?
C61 C66 1.39(2) . ?
C62 H62 0.95 . ?
C64 H64 0.95 . ?
C66 H66 0.95 . ?
C67 C72 1.38(2) . ?
C67 C68 1.40(2) . ?
C68 C69 1.35(2) . ?
C68 H68 0.95 . ?
C69 C70 1.38(2) . ?
C69 H69 0.95 . ?
C70 C71 1.41(2) . ?
C70 H70 0.95 . ?
C71 C72 1.35(2) . ?
C71 H71 0.95 . ?
C72 H72 0.95 . ?
C73 C78 1.356(18) . ?
C73 C74 1.369(18) . ?
C74 C75 1.362(19) . ?
C74 H74 0.95 . ?
C75 C76 1.366(19) . ?
C75 H75 0.95 . ?
C76 C77 1.36(2) . ?
C76 H76 0.95 . ?
C77 C78 1.41(2) . ?
C77 H77 0.95 . ?
C78 H78 0.95 . ?
C79 C84 1.375(18) . ?
C79 C80 1.401(19) . ?
C80 C81 1.39(2) . ?
C80 H80 0.95 . ?
C81 C82 1.36(2) . ?
C81 H81 0.95 . ?
C82 C83 1.42(2) . ?
C82 H82 0.95 . ?
C83 C84 1.363(18) . ?
C83 H83 0.95 . ?
C84 H84 0.95 . ?
C85 C90 1.356(18) . ?
C85 C86 1.369(18) . ?
C86 C87 1.40(2) . ?
C86 H86 0.95 . ?
C87 C88 1.35(2) . ?
C87 H87 0.95 . ?
C88 C89 1.35(2) . ?
C88 H88 0.95 . ?
C89 C90 1.36(2) . ?
C89 H89 0.95 . ?
C90 H90 0.95 . ?
C91 C92 1.38(2) . ?
C91 C96 1.41(2) . ?
C92 C93 1.40(2) . ?
C92 H92 0.95 . ?
C93 C94 1.34(2) . ?
C93 H93 0.95 . ?
C94 C95 1.40(2) . ?
C94 H94 0.95 . ?
C95 C96 1.395(19) . ?
C95 H95 0.95 . ?
C96 H96 0.95 . ?
C97 C102 1.40(2) . ?
C97 C98 1.42(2) . ?
C98 C99 1.38(2) . ?
C98 H98 0.95 . ?
C99 C100 1.37(2) . ?
C99 H99 0.95 . ?
C100 C101 1.40(2) . ?
C100 H100 0.95 . ?
C101 C102 1.38(2) . ?
C101 H101 0.95 . ?
C102 H102 0.95 . ?
C103 C108 1.349(19) . ?
C103 C104 1.42(2) . ?
C104 C105 1.40(2) . ?
C104 H104 0.95 . ?
C105 C106 1.38(2) . ?
C105 H105 0.95 . ?
C106 C107 1.37(2) . ?
C106 H106 0.95 . ?
C107 C108 1.34(2) . ?
C107 H107 0.95 . ?
C108 H108 0.95 . ?
B10 F12 1.273(19) . ?
B10 F11 1.349(19) . ?
B10 F13 1.36(2) . ?
B10 F14 1.38(2) . ?
B20 F22 1.25(2) . ?
B20 F21 1.34(2) . ?
B20 F23 1.35(2) . ?
B20 F24 1.37(2) . ?
B20B F22B 1.27(2) . ?
B20B F24B 1.35(3) . ?
B20B F21B 1.35(2) . ?
B20B F23B 1.35(2) . ?
B20C F21C 1.21(5) 3 ?
B20C F22C 1.24(2) . ?
B20C F21C 1.34(2) . ?
B20C F24C 1.36(3) . ?
B20C F23C 1.36(2) . ?
F21C F21C 0.77(7) 3 ?
F21C B20C 1.21(5) 3 ?
F21C F23C 1.77(6) 3 ?
F23C F21C 1.77(6) 3 ?
O500 C501 1.43(3) . ?
O500 H500 0.84 . ?
C501 C502 1.20(3) . ?
C501 H50A 0.99 . ?
C501 H50B 0.99 . ?
C502 H50C 0.98 . ?
C502 H50D 0.98 . ?
C502 H50E 0.98 . ?

loop_
_geom_hbond_atom_site_label_D
_geom_hbond_atom_site_label_H
_geom_hbond_atom_site_label_A
_geom_hbond_distance_DH
_geom_hbond_distance_HA
_geom_hbond_distance_DA
_geom_hbond_angle_DHA
_geom_hbond_site_symmetry_A
O500 H500 O1W 0.84 1.85 2.65(3) 158.6 .

loop_
_geom_torsion_atom_site_label_1
_geom_torsion_atom_site_label_2
_geom_torsion_atom_site_label_3
_geom_torsion_atom_site_label_4
_geom_torsion
_geom_torsion_site_symmetry_1
_geom_torsion_site_symmetry_2
_geom_torsion_site_symmetry_3
_geom_torsion_site_symmetry_4
_geom_torsion_publ_flag
S1 Cu1 Pt1 S4 34.0(3) . . . . ?
S2 Cu1 Pt1 S4 148.40(15) . . . . ?
S3 Cu1 Pt1 S4 -113.64(16) . . . . ?
Pt3 Cu1 Pt1 S4 -175.8(2) . . . . ?
Pt2 Cu1 Pt1 S4 -56.83(11) . . . . ?
Pt4 Cu1 Pt1 S4 94.33(12) . . . . ?
S4 Cu1 Pt1 S3 113.64(16) . . . . ?
S1 Cu1 Pt1 S3 147.6(3) . . . . ?
S2 Cu1 Pt1 S3 -97.96(14) . . . . ?
Pt3 Cu1 Pt1 S3 -62.15(16) . . . . ?
Pt2 Cu1 Pt1 S3 56.81(11) . . . . ?
Pt4 Cu1 Pt1 S3 -152.04(13) . . . . ?
S4 Cu1 Pt1 As1 -61.44(13) . . . . ?
S1 Cu1 Pt1 As1 -27.5(3) . . . . ?
S2 Cu1 Pt1 As1 86.96(11) . . . . ?
S3 Cu1 Pt1 As1 -175.07(12) . . . . ?
Pt3 Cu1 Pt1 As1 122.78(13) . . . . ?
Pt2 Cu1 Pt1 As1 -118.26(6) . . . . ?
Pt4 Cu1 Pt1 As1 32.89(9) . . . . ?
S4 Cu1 Pt1 As2 -177.32(12) . . . . ?
S1 Cu1 Pt1 As2 -143.4(3) . . . . ?
S2 Cu1 Pt1 As2 -28.92(12) . . . . ?
S3 Cu1 Pt1 As2 69.04(12) . . . . ?
Pt3 Cu1 Pt1 As2 6.89(17) . . . . ?
Pt2 Cu1 Pt1 As2 125.85(5) . . . . ?
Pt4 Cu1 Pt1 As2 -83.00(7) . . . . ?
S4 Cu1 Pt1 Pt2 56.83(11) . . . . ?
S1 Cu1 Pt1 Pt2 90.8(3) . . . . ?
S2 Cu1 Pt1 Pt2 -154.77(11) . . . . ?
S3 Cu1 Pt1 Pt2 -56.81(11) . . . . ?
Pt3 Cu1 Pt1 Pt2 -118.96(15) . . . . ?
Pt4 Cu1 Pt1 Pt2 151.15(7) . . . . ?
S1 Cu1 Pt2 S4 -93.75(15) . . . . ?
S2 Cu1 Pt2 S4 142.8(3) . . . . ?
S3 Cu1 Pt2 S4 117.92(16) . . . . ?
Pt1 Cu1 Pt2 S4 58.83(11) . . . . ?
Pt3 Cu1 Pt2 S4 -149.11(13) . . . . ?
Pt4 Cu1 Pt2 S4 -52.94(16) . . . . ?
S4 Cu1 Pt2 S3 -117.92(16) . . . . ?
S1 Cu1 Pt2 S3 148.33(15) . . . . ?
S2 Cu1 Pt2 S3 24.8(3) . . . . ?
Pt1 Cu1 Pt2 S3 -59.10(11) . . . . ?
Pt3 Cu1 Pt2 S3 92.96(12) . . . . ?
Pt4 Cu1 Pt2 S3 -170.86(19) . . . . ?
S4 Cu1 Pt2 As3 64.62(12) . . . . ?
S1 Cu1 Pt2 As3 -29.13(12) . . . . ?
S2 Cu1 Pt2 As3 -152.6(3) . . . . ?
S3 Cu1 Pt2 As3 -177.46(12) . . . . ?
Pt1 Cu1 Pt2 As3 123.45(5) . . . . ?
Pt3 Cu1 Pt2 As3 -84.49(7) . . . . ?
Pt4 Cu1 Pt2 As3 11.68(16) . . . . ?
S4 Cu1 Pt2 As4 -179.11(12) . . . . ?
S1 Cu1 Pt2 As4 87.14(11) . . . . ?
S2 Cu1 Pt2 As4 -36.3(3) . . . . ?
S3 Cu1 Pt2 As4 -61.19(12) . . . . ?
Pt1 Cu1 Pt2 As4 -120.29(6) . . . . ?
Pt3 Cu1 Pt2 As4 31.77(9) . . . . ?
Pt4 Cu1 Pt2 As4 127.95(13) . . . . ?
S4 Cu1 Pt2 Pt1 -58.83(11) . . . . ?
S1 Cu1 Pt2 Pt1 -152.57(11) . . . . ?
S2 Cu1 Pt2 Pt1 83.9(3) . . . . ?
S3 Cu1 Pt2 Pt1 59.10(11) . . . . ?
Pt3 Cu1 Pt2 Pt1 152.06(7) . . . . ?
Pt4 Cu1 Pt2 Pt1 -111.77(14) . . . . ?
S3 Pt1 Pt2 S4 -128.67(16) . . . . ?
As1 Pt1 Pt2 S4 55.01(12) . . . . ?
As2 Pt1 Pt2 S4 -172.14(13) . . . . ?
Cu1 Pt1 Pt2 S4 -63.95(12) . . . . ?
S4 Pt1 Pt2 S3 128.67(16) . . . . ?
As1 Pt1 Pt2 S3 -176.32(12) . . . . ?
As2 Pt1 Pt2 S3 -43.47(12) . . . . ?
Cu1 Pt1 Pt2 S3 64.73(11) . . . . ?
S4 Pt1 Pt2 As3 -41.19(12) . . . . ?
S3 Pt1 Pt2 As3 -169.87(12) . . . . ?
As1 Pt1 Pt2 As3 13.82(8) . . . . ?
As2 Pt1 Pt2 As3 146.67(7) . . . . ?
Cu1 Pt1 Pt2 As3 -105.14(6) . . . . ?
S4 Pt1 Pt2 As4 -178.74(13) . . . . ?
S3 Pt1 Pt2 As4 52.59(12) . . . . ?
As1 Pt1 Pt2 As4 -123.73(7) . . . . ?
As2 Pt1 Pt2 As4 9.12(8) . . . . ?
Cu1 Pt1 Pt2 As4 117.32(6) . . . . ?
S4 Pt1 Pt2 Cu1 63.95(12) . . . . ?
S3 Pt1 Pt2 Cu1 -64.73(11) . . . . ?
As1 Pt1 Pt2 Cu1 118.96(6) . . . . ?
As2 Pt1 Pt2 Cu1 -108.19(6) . . . . ?
S4 Cu1 Pt3 S1 23.9(3) . . . . ?
S2 Cu1 Pt3 S1 -118.03(16) . . . . ?
S3 Cu1 Pt3 S1 147.24(17) . . . . ?
Pt1 Cu1 Pt3 S1 -163.9(2) . . . . ?
Pt2 Cu1 Pt3 S1 91.17(13) . . . . ?
Pt4 Cu1 Pt3 S1 -58.90(12) . . . . ?
S4 Cu1 Pt3 S2 141.9(3) . . . . ?
S1 Cu1 Pt3 S2 118.03(16) . . . . ?
S3 Cu1 Pt3 S2 -94.73(15) . . . . ?
Pt1 Cu1 Pt3 S2 -45.86(16) . . . . ?
Pt2 Cu1 Pt3 S2 -150.81(13) . . . . ?
Pt4 Cu1 Pt3 S2 59.12(11) . . . . ?
S4 Cu1 Pt3 As6 -155.1(2) . . . . ?
S1 Cu1 Pt3 As6 -178.99(13) . . . . ?
S2 Cu1 Pt3 As6 62.98(12) . . . . ?
S3 Cu1 Pt3 As6 -31.75(13) . . . . ?
Pt1 Cu1 Pt3 As6 17.12(17) . . . . ?
Pt2 Cu1 Pt3 As6 -87.83(8) . . . . ?
Pt4 Cu1 Pt3 As6 122.10(6) . . . . ?
S4 Cu1 Pt3 As5 -33.9(3) . . . . ?
S1 Cu1 Pt3 As5 -57.75(13) . . . . ?
S2 Cu1 Pt3 As5 -175.78(11) . . . . ?
S3 Cu1 Pt3 As5 89.49(12) . . . . ?
Pt1 Cu1 Pt3 As5 138.37(13) . . . . ?
Pt2 Cu1 Pt3 As5 33.41(9) . . . . ?
Pt4 Cu1 Pt3 As5 -116.66(6) . . . . ?
S4 Cu1 Pt3 Pt4 82.8(3) . . . . ?
S1 Cu1 Pt3 Pt4 58.90(12) . . . . ?
S2 Cu1 Pt3 Pt4 -59.12(11) . . . . ?
S3 Cu1 Pt3 Pt4 -153.85(12) . . . . ?
Pt1 Cu1 Pt3 Pt4 -104.98(15) . . . . ?
Pt2 Cu1 Pt3 Pt4 150.07(7) . . . . ?
S4 Cu1 Pt4 S1 -93.81(15) . . . . ?
S2 Cu1 Pt4 S1 118.98(16) . . . . ?
S3 Cu1 Pt4 S1 144.6(3) . . . . ?
Pt1 Cu1 Pt4 S1 -150.79(13) . . . . ?
Pt3 Cu1 Pt4 S1 59.18(11) . . . . ?
Pt2 Cu1 Pt4 S1 -52.78(16) . . . . ?
S4 Cu1 Pt4 S2 147.21(16) . . . . ?
S1 Cu1 Pt4 S2 -118.98(16) . . . . ?
S3 Cu1 Pt4 S2 25.6(3) . . . . ?
Pt1 Cu1 Pt4 S2 90.23(13) . . . . ?
Pt3 Cu1 Pt4 S2 -59.80(11) . . . . ?
Pt2 Cu1 Pt4 S2 -171.76(19) . . . . ?
S4 Cu1 Pt4 As7 -33.13(13) . . . . ?
S1 Cu1 Pt4 As7 60.68(12) . . . . ?
S2 Cu1 Pt4 As7 179.66(12) . . . . ?
S3 Cu1 Pt4 As7 -154.7(2) . . . . ?
Pt1 Cu1 Pt4 As7 -90.11(8) . . . . ?
Pt3 Cu1 Pt4 As7 119.86(6) . . . . ?
Pt2 Cu1 Pt4 As7 7.90(16) . . . . ?
S4 Cu1 Pt4 As8 90.52(12) . . . . ?
S1 Cu1 Pt4 As8 -175.66(12) . . . . ?
S2 Cu1 Pt4 As8 -56.69(13) . . . . ?
S3 Cu1 Pt4 As8 -31.1(3) . . . . ?
Pt1 Cu1 Pt4 As8 33.54(10) . . . . ?
Pt3 Cu1 Pt4 As8 -116.49(6) . . . . ?
Pt2 Cu1 Pt4 As8 131.55(13) . . . . ?
S4 Cu1 Pt4 Pt3 -152.99(12) . . . . ?
S1 Cu1 Pt4 Pt3 -59.18(11) . . . . ?
S2 Cu1 Pt4 Pt3 59.80(11) . . . . ?
S3 Cu1 Pt4 Pt3 85.4(2) . . . . ?
Pt1 Cu1 Pt4 Pt3 150.03(7) . . . . ?
Pt2 Cu1 Pt4 Pt3 -111.96(14) . . . . ?
S2 Pt3 Pt4 S1 -122.28(16) . . . . ?
As6 Pt3 Pt4 S1 -173.99(12) . . . . ?
As5 Pt3 Pt4 S1 60.31(12) . . . . ?
Cu1 Pt3 Pt4 S1 -61.14(11) . . . . ?
S1 Pt3 Pt4 S2 122.28(16) . . . . ?
As6 Pt3 Pt4 S2 -51.71(13) . . . . ?
As5 Pt3 Pt4 S2 -177.41(13) . . . . ?
Cu1 Pt3 Pt4 S2 61.14(12) . . . . ?
S1 Pt3 Pt4 As7 -50.53(12) . . . . ?
S2 Pt3 Pt4 As7 -172.81(13) . . . . ?
As6 Pt3 Pt4 As7 135.48(7) . . . . ?
As5 Pt3 Pt4 As7 9.78(8) . . . . ?
Cu1 Pt3 Pt4 As7 -111.66(7) . . . . ?
S1 Pt3 Pt4 As8 -174.63(12) . . . . ?
S2 Pt3 Pt4 As8 63.08(13) . . . . ?
As6 Pt3 Pt4 As8 11.37(8) . . . . ?
As5 Pt3 Pt4 As8 -114.33(7) . . . . ?
Cu1 Pt3 Pt4 As8 124.23(6) . . . . ?
S1 Pt3 Pt4 Cu1 61.14(11) . . . . ?
S2 Pt3 Pt4 Cu1 -61.14(12) . . . . ?
As6 Pt3 Pt4 Cu1 -112.86(6) . . . . ?
As5 Pt3 Pt4 Cu1 121.45(6) . . . . ?
S4 Pt1 As1 C9 -70.7(5) . . . . ?
As2 Pt1 As1 C9 104.1(5) . . . . ?
Cu1 Pt1 As1 C9 -27.1(5) . . . . ?
Pt2 Pt1 As1 C9 -107.5(4) . . . . ?
S4 Pt1 As1 C15 57.6(5) . . . . ?
As2 Pt1 As1 C15 -127.6(5) . . . . ?
Cu1 Pt1 As1 C15 101.2(5) . . . . ?
Pt2 Pt1 As1 C15 20.8(5) . . . . ?
S4 Pt1 As1 C1 172.5(4) . . . . ?
As2 Pt1 As1 C1 -12.7(4) . . . . ?
Cu1 Pt1 As1 C1 -143.9(4) . . . . ?
Pt2 Pt1 As1 C1 135.7(4) . . . . ?
S3 Pt1 As2 C31 57.1(5) . . . . ?
As1 Pt1 As2 C31 -127.0(5) . . . . ?
Cu1 Pt1 As2 C31 9.6(5) . . . . ?
Pt2 Pt1 As2 C31 87.3(5) . . . . ?
S3 Pt1 As2 C2 173.6(4) . . . . ?
As1 Pt1 As2 C2 -10.5(4) . . . . ?
Cu1 Pt1 As2 C2 126.1(4) . . . . ?
Pt2 Pt1 As2 C2 -156.2(4) . . . . ?
S3 Pt1 As2 C25 -69.9(4) . . . . ?
As1 Pt1 As2 C25 106.0(4) . . . . ?
Cu1 Pt1 As2 C25 -117.4(4) . . . . ?
Pt2 Pt1 As2 C25 -39.7(4) . . . . ?
S4 Pt2 As3 C3 173.1(5) . . . . ?
As4 Pt2 As3 C3 -7.9(5) . . . . ?
Cu1 Pt2 As3 C3 129.8(5) . . . . ?
Pt1 Pt2 As3 C3 -158.5(5) . . . . ?
S4 Pt2 As3 C37 56.5(5) . . . . ?
As4 Pt2 As3 C37 -124.6(5) . . . . ?
Cu1 Pt2 As3 C37 13.1(5) . . . . ?
Pt1 Pt2 As3 C37 84.9(5) . . . . ?
S4 Pt2 As3 C43 -64.7(6) . . . . ?
As4 Pt2 As3 C43 114.3(6) . . . . ?
Cu1 Pt2 As3 C43 -108.0(6) . . . . ?
Pt1 Pt2 As3 C43 -36.3(6) . . . . ?
S3 Pt2 As4 C4 172.4(5) . . . . ?
As3 Pt2 As4 C4 -13.9(5) . . . . ?
Cu1 Pt2 As4 C4 -145.0(5) . . . . ?
Pt1 Pt2 As4 C4 136.8(5) . . . . ?
S3 Pt2 As4 C55 -74.0(4) . . . . ?
As3 Pt2 As4 C55 99.7(4) . . . . ?
Cu1 Pt2 As4 C55 -31.4(4) . . . . ?
Pt1 Pt2 As4 C55 -109.6(4) . . . . ?
S3 Pt2 As4 C49 51.8(4) . . . . ?
As3 Pt2 As4 C49 -134.5(4) . . . . ?
Cu1 Pt2 As4 C49 94.4(4) . . . . ?
Pt1 Pt2 As4 C49 16.2(4) . . . . ?
S1 Pt3 As5 C61 -50.1(5) . . . . ?
As6 Pt3 As5 C61 126.5(5) . . . . ?
Cu1 Pt3 As5 C61 -9.7(5) . . . . ?
Pt4 Pt3 As5 C61 -90.8(5) . . . . ?
S1 Pt3 As5 C67 78.9(4) . . . . ?
As6 Pt3 As5 C67 -104.5(4) . . . . ?
Cu1 Pt3 As5 C67 119.3(4) . . . . ?
Pt4 Pt3 As5 C67 38.3(4) . . . . ?
S1 Pt3 As5 C5 -170.4(5) . . . . ?
As6 Pt3 As5 C5 6.2(5) . . . . ?
Cu1 Pt3 As5 C5 -129.9(5) . . . . ?
Pt4 Pt3 As5 C5 149.0(5) . . . . ?
S2 Pt3 As6 C73 -36.5(5) . . . . ?
As5 Pt3 As6 C73 140.1(5) . . . . ?
Cu1 Pt3 As6 C73 -79.5(5) . . . . ?
Pt4 Pt3 As6 C73 -0.5(5) . . . . ?
S2 Pt3 As6 C79 84.1(5) . . . . ?
As5 Pt3 As6 C79 -99.3(4) . . . . ?
Cu1 Pt3 As6 C79 41.2(5) . . . . ?
Pt4 Pt3 As6 C79 120.1(4) . . . . ?
S2 Pt3 As6 C6 -160.0(5) . . . . ?
As5 Pt3 As6 C6 16.6(5) . . . . ?
Cu1 Pt3 As6 C6 157.1(5) . . . . ?
Pt4 Pt3 As6 C6 -124.0(5) . . . . ?
S1 Pt4 As7 C91 83.7(5) . . . . ?
As8 Pt4 As7 C91 -101.2(5) . . . . ?
Cu1 Pt4 As7 C91 42.3(5) . . . . ?
Pt3 Pt4 As7 C91 118.7(5) . . . . ?
S1 Pt4 As7 C85 -39.1(5) . . . . ?
As8 Pt4 As7 C85 136.0(5) . . . . ?
Cu1 Pt4 As7 C85 -80.5(5) . . . . ?
Pt3 Pt4 As7 C85 -4.1(5) . . . . ?
S1 Pt4 As7 C8 -159.4(5) . . . . ?
As8 Pt4 As7 C8 15.8(5) . . . . ?
Cu1 Pt4 As7 C8 159.3(5) . . . . ?
Pt3 Pt4 As7 C8 -124.4(5) . . . . ?
S2 Pt4 As8 C97 -50.8(5) . . . . ?
As7 Pt4 As8 C97 126.1(5) . . . . ?
Cu1 Pt4 As8 C97 -10.9(5) . . . . ?
Pt3 Pt4 As8 C97 -93.2(5) . . . . ?
S2 Pt4 As8 C103 75.6(4) . . . . ?
As7 Pt4 As8 C103 -107.6(4) . . . . ?
Cu1 Pt4 As8 C103 115.4(4) . . . . ?
Pt3 Pt4 As8 C103 33.2(4) . . . . ?
S2 Pt4 As8 C7 -170.9(5) . . . . ?
As7 Pt4 As8 C7 6.0(5) . . . . ?
Cu1 Pt4 As8 C7 -131.0(5) . . . . ?
Pt3 Pt4 As8 C7 146.7(4) . . . . ?
S4 Cu1 S1 Pt3 -169.66(12) . . . . ?
S2 Cu1 S1 Pt3 43.15(11) . . . . ?
S3 Cu1 S1 Pt3 -68.4(3) . . . . ?
Pt1 Cu1 S1 Pt3 163.3(2) . . . . ?
Pt2 Cu1 S1 Pt3 -117.00(8) . . . . ?
Pt4 Cu1 S1 Pt3 85.44(10) . . . . ?
S4 Cu1 S1 Pt4 104.89(13) . . . . ?
S2 Cu1 S1 Pt4 -42.30(11) . . . . ?
S3 Cu1 S1 Pt4 -153.9(2) . . . . ?
Pt1 Cu1 S1 Pt4 77.8(3) . . . . ?
Pt3 Cu1 S1 Pt4 -85.44(10) . . . . ?
Pt2 Cu1 S1 Pt4 157.55(7) . . . . ?
S2 Pt3 S1 Cu1 -42.74(12) . . . . ?
As5 Pt3 S1 Cu1 140.68(9) . . . . ?
Pt4 Pt3 S1 Cu1 -82.31(11) . . . . ?
S2 Pt3 S1 Pt4 39.57(11) . . . . ?
As5 Pt3 S1 Pt4 -137.01(8) . . . . ?
Cu1 Pt3 S1 Pt4 82.31(11) . . . . ?
S2 Pt4 S1 Cu1 42.03(11) . . . . ?
As7 Pt4 S1 Cu1 -134.44(8) . . . . ?
Pt3 Pt4 S1 Cu1 81.70(10) . . . . ?
S2 Pt4 S1 Pt3 -39.68(11) . . . . ?
As7 Pt4 S1 Pt3 143.85(8) . . . . ?
Cu1 Pt4 S1 Pt3 -81.70(10) . . . . ?
S4 Cu1 S2 Pt4 -66.5(2) . . . . ?
S1 Cu1 S2 Pt4 42.14(11) . . . . ?
S3 Cu1 S2 Pt4 -169.37(11) . . . . ?
Pt1 Cu1 S2 Pt4 -114.79(8) . . . . ?
Pt3 Cu1 S2 Pt4 84.90(10) . . . . ?
Pt2 Cu1 S2 Pt4 170.9(2) . . . . ?
S4 Cu1 S2 Pt3 -151.4(2) . . . . ?
S1 Cu1 S2 Pt3 -42.76(10) . . . . ?
S3 Cu1 S2 Pt3 105.73(12) . . . . ?
Pt1 Cu1 S2 Pt3 160.31(7) . . . . ?
Pt2 Cu1 S2 Pt3 86.0(3) . . . . ?
Pt4 Cu1 S2 Pt3 -84.90(10) . . . . ?
S1 Pt4 S2 Cu1 -41.97(11) . . . . ?
As8 Pt4 S2 Cu1 142.89(8) . . . . ?
Pt3 Pt4 S2 Cu1 -81.29(11) . . . . ?
S1 Pt4 S2 Pt3 39.32(11) . . . . ?
As8 Pt4 S2 Pt3 -135.82(8) . . . . ?
Cu1 Pt4 S2 Pt3 81.29(11) . . . . ?
S1 Pt3 S2 Cu1 42.72(11) . . . . ?
As6 Pt3 S2 Cu1 -133.69(8) . . . . ?
Pt4 Pt3 S2 Cu1 82.17(10) . . . . ?
S1 Pt3 S2 Pt4 -39.45(11) . . . . ?
As6 Pt3 S2 Pt4 144.15(8) . . . . ?
Cu1 Pt3 S2 Pt4 -82.17(10) . . . . ?
S4 Pt1 S3 Pt2 -34.92(11) . . . . ?
As2 Pt1 S3 Pt2 150.51(8) . . . . ?
Cu1 Pt1 S3 Pt2 -81.05(9) . . . . ?
S4 Pt1 S3 Cu1 46.13(11) . . . . ?
As2 Pt1 S3 Cu1 -128.45(8) . . . . ?
Pt2 Pt1 S3 Cu1 81.05(9) . . . . ?
S4 Pt2 S3 Pt1 34.68(11) . . . . ?
As4 Pt2 S3 Pt1 -144.28(8) . . . . ?
Cu1 Pt2 S3 Pt1 77.22(9) . . . . ?
S4 Pt2 S3 Cu1 -42.54(11) . . . . ?
As4 Pt2 S3 Cu1 138.50(8) . . . . ?
Pt1 Pt2 S3 Cu1 -77.22(9) . . . . ?
S4 Cu1 S3 Pt1 -46.18(11) . . . . ?
S1 Cu1 S3 Pt1 -154.7(2) . . . . ?
S2 Cu1 S3 Pt1 101.19(12) . . . . ?
Pt3 Cu1 S3 Pt1 154.80(7) . . . . ?
Pt2 Cu1 S3 Pt1 -89.08(9) . . . . ?
Pt4 Cu1 S3 Pt1 80.9(3) . . . . ?
S4 Cu1 S3 Pt2 42.90(11) . . . . ?
S1 Cu1 S3 Pt2 -65.6(3) . . . . ?
S2 Cu1 S3 Pt2 -169.72(12) . . . . ?
Pt1 Cu1 S3 Pt2 89.08(9) . . . . ?
Pt3 Cu1 S3 Pt2 -116.11(8) . . . . ?
Pt4 Cu1 S3 Pt2 170.0(2) . . . . ?
S1 Cu1 S4 Pt1 -165.59(12) . . . . ?
S2 Cu1 S4 Pt1 -64.3(2) . . . . ?
S3 Cu1 S4 Pt1 46.35(11) . . . . ?
Pt3 Cu1 S4 Pt1 175.6(2) . . . . ?
Pt2 Cu1 S4 Pt1 89.25(9) . . . . ?
Pt4 Cu1 S4 Pt1 -113.22(8) . . . . ?
S1 Cu1 S4 Pt2 105.16(13) . . . . ?
S2 Cu1 S4 Pt2 -153.5(2) . . . . ?
S3 Cu1 S4 Pt2 -42.89(11) . . . . ?
Pt1 Cu1 S4 Pt2 -89.25(9) . . . . ?
Pt3 Cu1 S4 Pt2 86.4(2) . . . . ?
Pt4 Cu1 S4 Pt2 157.54(7) . . . . ?
S3 Pt1 S4 Cu1 -46.61(11) . . . . ?
As1 Pt1 S4 Cu1 137.66(8) . . . . ?
Pt2 Pt1 S4 Cu1 -81.57(10) . . . . ?
S3 Pt1 S4 Pt2 34.97(11) . . . . ?
As1 Pt1 S4 Pt2 -140.77(8) . . . . ?
Cu1 Pt1 S4 Pt2 81.57(10) . . . . ?
S3 Pt2 S4 Cu1 43.03(11) . . . . ?
As3 Pt2 S4 Cu1 -130.63(8) . . . . ?
Pt1 Pt2 S4 Cu1 77.94(10) . . . . ?
S3 Pt2 S4 Pt1 -34.90(11) . . . . ?
As3 Pt2 S4 Pt1 151.43(8) . . . . ?
Cu1 Pt2 S4 Pt1 -77.94(10) . . . . ?
C9 As1 C1 C2 -83.7(10) . . . . ?
C15 As1 C1 C2 166.7(9) . . . . ?
Pt1 As1 C1 C2 40.5(10) . . . . ?
As1 C1 C2 As2 -49.5(10) . . . . ?
C31 As2 C2 C1 165.7(9) . . . . ?
C25 As2 C2 C1 -84.1(9) . . . . ?
Pt1 As2 C2 C1 38.5(9) . . . . ?
C37 As3 C3 C4 160.8(10) . . . . ?
C43 As3 C3 C4 -91.7(11) . . . . ?
Pt2 As3 C3 C4 36.2(11) . . . . ?
As3 C3 C4 As4 -48.6(12) . . . . ?
C55 As4 C4 C3 -79.0(11) . . . . ?
C49 As4 C4 C3 170.3(10) . . . . ?
Pt2 As4 C4 C3 40.2(11) . . . . ?
C61 As5 C5 C6 -166.1(10) . . . . ?
C67 As5 C5 C6 83.3(11) . . . . ?
Pt3 As5 C5 C6 -35.7(11) . . . . ?
As5 C5 C6 As6 49.1(11) . . . . ?
C73 As6 C6 C5 -173.6(9) . . . . ?
C79 As6 C6 C5 76.7(10) . . . . ?
Pt3 As6 C6 C5 -42.6(10) . . . . ?
C97 As8 C7 C8 -164.1(10) . . . . ?
C103 As8 C7 C8 86.7(11) . . . . ?
Pt4 As8 C7 C8 -32.4(11) . . . . ?
As8 C7 C8 As7 46.5(12) . . . . ?
C91 As7 C8 C7 77.7(11) . . . . ?
C85 As7 C8 C7 -171.7(9) . . . . ?
Pt4 As7 C8 C7 -41.9(11) . . . . ?
C15 As1 C9 C10 -113.2(12) . . . . ?
C1 As1 C9 C10 140.4(12) . . . . ?
Pt1 As1 C9 C10 21.5(13) . . . . ?
C15 As1 C9 C14 67.5(12) . . . . ?
C1 As1 C9 C14 -38.8(12) . . . . ?
Pt1 As1 C9 C14 -157.8(10) . . . . ?
C14 C9 C10 C11 -2(2) . . . . ?
As1 C9 C10 C11 178.4(12) . . . . ?
C9 C10 C11 C12 3(3) . . . . ?
C10 C11 C12 C13 -1(2) . . . . ?
C11 C12 C13 C14 -1(2) . . . . ?
C12 C13 C14 C9 2(2) . . . . ?
C10 C9 C14 C13 0(2) . . . . ?
As1 C9 C14 C13 179.4(11) . . . . ?
C9 As1 C15 C16 -176.7(19) . . . . ?
C1 As1 C15 C16 -68(2) . . . . ?
Pt1 As1 C15 C16 50(2) . . . . ?
C9 As1 C15 C20 2.3(19) . . . . ?
C1 As1 C15 C20 110.8(19) . . . . ?
Pt1 As1 C15 C20 -130.6(18) . . . . ?
C9 As1 C15 C24 -61.1(19) . . . . ?
C1 As1 C15 C24 47.5(19) . . . . ?
Pt1 As1 C15 C24 166.1(17) . . . . ?
C9 As1 C15 C21 139.0(16) . . . . ?
C1 As1 C15 C21 -112.4(17) . . . . ?
Pt1 As1 C15 C21 6.2(18) . . . . ?
C20 C15 C16 C17 -2(5) . . . . ?
C24 C15 C16 C17 44(4) . . . . ?
C21 C15 C16 C17 -77(4) . . . . ?
As1 C15 C16 C17 177(3) . . . . ?
C23 C18 C17 C16 -41(5) . . . . ?
C22 C18 C17 C16 88(5) . . . . ?
C19 C18 C17 C16 4(5) . . . . ?
C15 C16 C17 C18 -3(6) . . . . ?
C17 C18 C19 C20 -1(5) . . . . ?
C23 C18 C19 C20 85(4) . . . . ?
C22 C18 C19 C20 -42(4) . . . . ?
C16 C15 C20 C19 5(4) . . . . ?
C24 C15 C20 C19 -61(3) . . . . ?
C21 C15 C20 C19 44(4) . . . . ?
As1 C15 C20 C19 -174(2) . . . . ?
C18 C19 C20 C15 -4(5) . . . . ?
C16 C15 C21 C22 76(4) . . . . ?
C20 C15 C21 C22 -45(4) . . . . ?
C24 C15 C21 C22 9(4) . . . . ?
As1 C15 C21 C22 172(3) . . . . ?
C15 C21 C22 C18 -2(5) . . . . ?
C17 C18 C22 C21 -69(4) . . . . ?
C23 C18 C22 C21 -2(4) . . . . ?
C19 C18 C22 C21 40(4) . . . . ?
C17 C18 C23 C24 35(4) . . . . ?
C22 C18 C23 C24 -2(4) . . . . ?
C19 C18 C23 C24 -74(4) . . . . ?
C16 C15 C24 C23 -49(3) . . . . ?
C20 C15 C24 C23 79(3) . . . . ?
C21 C15 C24 C23 -14(4) . . . . ?
As1 C15 C24 C23 -175(2) . . . . ?
C18 C23 C24 C15 11(5) . . . . ?
C31 As2 C25 C26 -129.0(11) . . . . ?
C2 As2 C25 C26 123.0(10) . . . . ?
Pt1 As2 C25 C26 4.9(11) . . . . ?
C31 As2 C25 C30 52.9(11) . . . . ?
C2 As2 C25 C30 -55.0(11) . . . . ?
Pt1 As2 C25 C30 -173.1(9) . . . . ?
C30 C25 C26 C27 0(2) . . . . ?
As2 C25 C26 C27 -178.0(9) . . . . ?
C25 C26 C27 C28 0(2) . . . . ?
C26 C27 C28 C29 -1(2) . . . . ?
C27 C28 C29 C30 2(2) . . . . ?
C28 C29 C30 C25 -2(2) . . . . ?
C26 C25 C30 C29 1(2) . . . . ?
As2 C25 C30 C29 178.9(10) . . . . ?
C2 As2 C31 C36 31.5(12) . . . . ?
C25 As2 C31 C36 -78.2(12) . . . . ?
Pt1 As2 C31 C36 150.7(10) . . . . ?
C2 As2 C31 C32 -145.4(11) . . . . ?
C25 As2 C31 C32 104.9(12) . . . . ?
Pt1 As2 C31 C32 -26.2(13) . . . . ?
C36 C31 C32 C33 2(2) . . . . ?
As2 C31 C32 C33 178.5(12) . . . . ?
C31 C32 C33 C34 -2(2) . . . . ?
C32 C33 C34 C35 3(3) . . . . ?
C33 C34 C35 C36 -4(2) . . . . ?
C32 C31 C36 C35 -2(2) . . . . ?
As2 C31 C36 C35 -178.8(10) . . . . ?
C34 C35 C36 C31 3(2) . . . . ?
C3 As3 C37 C38 -126.2(12) . . . . ?
C43 As3 C37 C38 121.4(13) . . . . ?
Pt2 As3 C37 C38 -7.9(13) . . . . ?
C3 As3 C37 C42 49.6(12) . . . . ?
C43 As3 C37 C42 -62.8(13) . . . . ?
Pt2 As3 C37 C42 167.9(9) . . . . ?
C42 C37 C38 C39 1(2) . . . . ?
As3 C37 C38 C39 177.1(11) . . . . ?
C37 C38 C39 C40 -2(2) . . . . ?
C38 C39 C40 C41 3(3) . . . . ?
C39 C40 C41 C42 -3(3) . . . . ?
C40 C41 C42 C37 2(2) . . . . ?
C38 C37 C42 C41 -2(2) . . . . ?
As3 C37 C42 C41 -177.5(11) . . . . ?
C3 As3 C43 C48 -177.9(19) . . . . ?
C37 As3 C43 C48 -68(2) . . . . ?
Pt2 As3 C43 C48 60(2) . . . . ?
C3 As3 C43 C44 -7.1(16) . . . . ?
C37 As3 C43 C44 102.3(15) . . . . ?
Pt2 As3 C43 C44 -128.9(14) . . . . ?
C48 C43 C44 C45 -4(3) . . . . ?
As3 C43 C44 C45 -174.3(17) . . . . ?
C43 C44 C45 C46 2(4) . . . . ?
C44 C45 C46 C47 4(5) . . . . ?
C45 C46 C47 C48 -9(5) . . . . ?
C44 C43 C48 C47 -1(4) . . . . ?
As3 C43 C48 C47 170(2) . . . . ?
C46 C47 C48 C43 7(5) . . . . ?
C4 As4 C49 C50 -175.2(11) . . . . ?
C55 As4 C49 C50 75.5(12) . . . . ?
Pt2 As4 C49 C50 -53.3(12) . . . . ?
C4 As4 C49 C54 6.9(12) . . . . ?
C55 As4 C49 C54 -102.5(11) . . . . ?
Pt2 As4 C49 C54 128.7(10) . . . . ?
C54 C49 C50 C51 -2(2) . . . . ?
As4 C49 C50 C51 -179.7(10) . . . . ?
C49 C50 C51 C52 3(2) . . . . ?
C52 C53 C54 C49 -1(2) . . . . ?
C50 C49 C54 C53 1(2) . . . . ?
As4 C49 C54 C53 178.8(9) . . . . ?
C50 C51 C52 C53 -2(2) . . . . ?
C54 C53 C52 C51 2(2) . . . . ?
C4 As4 C55 C60 -22.7(13) . . . . ?
C49 As4 C55 C60 87.6(13) . . . . ?
Pt2 As4 C55 C60 -138.7(11) . . . . ?
C4 As4 C55 C56 155.9(10) . . . . ?
C49 As4 C55 C56 -93.8(10) . . . . ?
Pt2 As4 C55 C56 39.9(11) . . . . ?
C60 C55 C56 C57 0(2) . . . . ?
As4 C55 C56 C57 -178.7(10) . . . . ?
C55 C56 C57 C58 1(2) . . . . ?
C56 C57 C58 C59 1(2) . . . . ?
C57 C58 C59 C60 -4(3) . . . . ?
C56 C55 C60 C59 -3(2) . . . . ?
As4 C55 C60 C59 175.9(13) . . . . ?
C58 C59 C60 C55 5(3) . . . . ?
C67 As5 C61 C62 70.1(13) . . . . ?
C5 As5 C61 C62 -36.4(14) . . . . ?
Pt3 As5 C61 C62 -158.1(11) . . . . ?
C67 As5 C61 C66 -111.5(11) . . . . ?
C5 As5 C61 C66 142.1(11) . . . . ?
Pt3 As5 C61 C66 20.3(13) . . . . ?
C66 C61 C62 C63 2(2) . . . . ?
As5 C61 C62 C63 -179.5(13) . . . . ?
C64 C63 C62 C61 -4(3) . . . . ?
C62 C63 C64 C65 3(3) . . . . ?
C66 C65 C64 C63 0(3) . . . . ?
C64 C65 C66 C61 -2(2) . . . . ?
C62 C61 C66 C65 1(2) . . . . ?
As5 C61 C66 C65 -177.9(12) . . . . ?
C61 As5 C67 C72 165.1(10) . . . . ?
C5 As5 C67 C72 -85.9(11) . . . . ?
Pt3 As5 C67 C72 28.9(11) . . . . ?
C61 As5 C67 C68 -22.0(13) . . . . ?
C5 As5 C67 C68 86.9(12) . . . . ?
Pt3 As5 C67 C68 -158.2(10) . . . . ?
C72 C67 C68 C69 -3(2) . . . . ?
As5 C67 C68 C69 -175.8(12) . . . . ?
C67 C68 C69 C70 3(2) . . . . ?
C68 C69 C70 C71 -2(3) . . . . ?
C69 C70 C71 C72 2(2) . . . . ?
C70 C71 C72 C67 -2(2) . . . . ?
C68 C67 C72 C71 3(2) . . . . ?
As5 C67 C72 C71 175.7(12) . . . . ?
C79 As6 C73 C78 -138.6(12) . . . . ?
C6 As6 C73 C78 109.9(12) . . . . ?
Pt3 As6 C73 C78 -14.0(14) . . . . ?
C79 As6 C73 C74 37.7(14) . . . . ?
C6 As6 C73 C74 -73.9(14) . . . . ?
Pt3 As6 C73 C74 162.2(11) . . . . ?
C78 C73 C74 C75 1(2) . . . . ?
As6 C73 C74 C75 -174.9(13) . . . . ?
C73 C74 C75 C76 -1(3) . . . . ?
C74 C75 C76 C77 0(3) . . . . ?
C75 C76 C77 C78 0(3) . . . . ?
C74 C73 C78 C77 -1(2) . . . . ?
As6 C73 C78 C77 175.8(11) . . . . ?
C76 C77 C78 C73 0(2) . . . . ?
C73 As6 C79 C84 89.6(11) . . . . ?
C6 As6 C79 C84 -157.9(11) . . . . ?
Pt3 As6 C79 C84 -40.7(12) . . . . ?
C73 As6 C79 C80 -91.3(13) . . . . ?
C6 As6 C79 C80 21.2(14) . . . . ?
Pt3 As6 C79 C80 138.4(11) . . . . ?
C84 C79 C80 C81 -1(2) . . . . ?
As6 C79 C80 C81 179.8(12) . . . . ?
C79 C80 C81 C82 -1(3) . . . . ?
C80 C81 C82 C83 2(3) . . . . ?
C81 C82 C83 C84 0(2) . . . . ?
C82 C83 C84 C79 -2(2) . . . . ?
C80 C79 C84 C83 3(2) . . . . ?
As6 C79 C84 C83 -178.1(11) . . . . ?
C91 As7 C85 C90 -140.4(12) . . . . ?
C8 As7 C85 C90 107.2(13) . . . . ?
Pt4 As7 C85 C90 -14.5(14) . . . . ?
C91 As7 C85 C86 37.9(14) . . . . ?
C8 As7 C85 C86 -74.5(13) . . . . ?
Pt4 As7 C85 C86 163.7(11) . . . . ?
C90 C85 C86 C87 -3(2) . . . . ?
As7 C85 C86 C87 178.2(13) . . . . ?
C85 C86 C87 C88 5(3) . . . . ?
C86 C87 C88 C89 -4(3) . . . . ?
C87 C88 C89 C90 2(3) . . . . ?
C86 C85 C90 C89 2(2) . . . . ?
As7 C85 C90 C89 179.9(13) . . . . ?
C88 C89 C90 C85 -1(3) . . . . ?
C85 As7 C91 C92 -94.5(14) . . . . ?
C8 As7 C91 C92 16.3(15) . . . . ?
Pt4 As7 C91 C92 133.8(13) . . . . ?
C85 As7 C91 C96 87.1(12) . . . . ?
C8 As7 C91 C96 -162.0(11) . . . . ?
Pt4 As7 C91 C96 -44.6(13) . . . . ?
C96 C91 C92 C93 -1(3) . . . . ?
As7 C91 C92 C93 -179.7(14) . . . . ?
C91 C92 C93 C94 4(3) . . . . ?
C92 C93 C94 C95 -3(3) . . . . ?
C93 C94 C95 C96 1(3) . . . . ?
C94 C95 C96 C91 2(2) . . . . ?
C92 C91 C96 C95 -1(2) . . . . ?
As7 C91 C96 C95 177.3(12) . . . . ?
C103 As8 C97 C102 -97.0(13) . . . . ?
C7 As8 C97 C102 155.3(12) . . . . ?
Pt4 As8 C97 C102 32.2(14) . . . . ?
C103 As8 C97 C98 80.6(13) . . . . ?
C7 As8 C97 C98 -27.1(14) . . . . ?
Pt4 As8 C97 C98 -150.2(11) . . . . ?
C102 C97 C98 C99 -4(2) . . . . ?
As8 C97 C98 C99 178.4(14) . . . . ?
C97 C98 C99 C100 4(3) . . . . ?
C98 C99 C100 C101 -2(3) . . . . ?
C99 C100 C101 C102 -1(3) . . . . ?
C100 C101 C102 C97 1(3) . . . . ?
C98 C97 C102 C101 2(2) . . . . ?
As8 C97 C102 C101 179.5(14) . . . . ?
C97 As8 C103 C108 152.2(11) . . . . ?
C7 As8 C103 C108 -100.4(12) . . . . ?
Pt4 As8 C103 C108 16.8(12) . . . . ?
C97 As8 C103 C104 -27.5(12) . . . . ?
C7 As8 C103 C104 79.9(11) . . . . ?
Pt4 As8 C103 C104 -162.9(9) . . . . ?
C108 C103 C104 C105 1(2) . . . . ?
As8 C103 C104 C105 -179.0(11) . . . . ?
C103 C104 C105 C106 -4(2) . . . . ?
C104 C105 C106 C107 4(2) . . . . ?
C105 C106 C107 C108 -3(3) . . . . ?
C106 C107 C108 C103 0(2) . . . . ?
C104 C103 C108 C107 0(2) . . . . ?
As8 C103 C108 C107 -179.2(11) . . . . ?
F22C B20C F21C F21C 73(7) . . . 3 ?
F24C B20C F21C F21C -176(7) . . . 3 ?
F23C B20C F21C F21C -51(7) . . . 3 ?
F21C B20C F21C B20C 0.00(3) 3 . . 3 ?
F22C B20C F21C B20C 73(7) . . . 3 ?
F24C B20C F21C B20C -176(7) . . . 3 ?
F23C B20C F21C B20C -51(7) . . . 3 ?
F21C B20C F21C F23C -97(9) 3 . . 3 ?
F22C B20C F21C F23C -24(6) . . . 3 ?
F24C B20C F21C F23C 88(6) . . . 3 ?
F23C B20C F21C F23C -148(4) . . . 3 ?
F22C B20C F23C F21C -99(4) . . . 3 ?
F21C B20C F23C F21C 26(4) . . . 3 ?
F24C B20C F23C F21C 154(4) . . . 3 ?
